data_1549241
loop_
_publ_author_name
'Jean-Paul Laval'
'Hamid Rafik'
'Gilles Trolliard'

_publ_section_title
;
 Microphases deriving from Ba2ZrF8 structure type: II: Crystal structure
 of Sr17Zr9F70 and Sr17.145Zr9F70.29
;
_journal_name_full 'Journal of Solid State Chemistry'
_journal_page_first 151
_journal_page_last 158
_journal_paper_doi 10.1016/j.jssc.2018.01.005
_journal_volume 260
_journal_year 2018
_chemical_formula_sum 'F280 Sr68 Zr36'
_chemical_formula_weight 14562.08
_space_group_crystal_system orthorhombic
_space_group_IT_number 62
_space_group_name_Hall '-P 2ac 2n'
_space_group_name_H-M_alt 'P n m a'
_symmetry_space_group_name_Hall '-P 2ac 2n'
_symmetry_space_group_name_H-M 'P n m a'
_cell_angle_alpha 90
_cell_angle_beta 90
_cell_angle_gamma 90
_cell_formula_units_Z 1
_cell_length_a 28.812(10)
_cell_length_b 16.566(6)
_cell_length_c 11.433(4)
_cell_measurement_temperature 293(2)
_cell_volume 5457(3)
_computing_cell_refinement 'Dirax/lsq (Duisenberg & Schreurs,1989-2000)'
_computing_data_collection 'COLLECT (Nonius, 1997-2004)'
_computing_data_reduction 'EvalCCD (Duisenberg et al.,2003)'
_computing_structure_refinement 'SHELXL-2016/3 (Sheldrick, 2016)'
_diffrn_ambient_temperature 293(2)
_diffrn_detector_area_resol_mean 9
_diffrn_measured_fraction_theta_full 0.991
_diffrn_measured_fraction_theta_max 0.992
_diffrn_measurement_device_type 'Nonius Kappa-CCD'
_diffrn_measurement_method CCD
_diffrn_radiation_monochromator graphite
_diffrn_radiation_source 'fine-focus sealed tube'
_diffrn_radiation_type MoK\a
_diffrn_radiation_wavelength 0.7107
_diffrn_reflns_av_R_equivalents 0.0955
_diffrn_reflns_av_unetI/netI 0.0726
_diffrn_reflns_Laue_measured_fraction_full 0.991
_diffrn_reflns_Laue_measured_fraction_max 0.992
_diffrn_reflns_limit_h_max 37
_diffrn_reflns_limit_h_min -34
_diffrn_reflns_limit_k_max 21
_diffrn_reflns_limit_k_min -21
_diffrn_reflns_limit_l_max 14
_diffrn_reflns_limit_l_min -14
_diffrn_reflns_number 56294
_diffrn_reflns_point_group_measured_fraction_full 0.991
_diffrn_reflns_point_group_measured_fraction_max 0.992
_diffrn_reflns_theta_full 25.241
_diffrn_reflns_theta_max 27.494
_diffrn_reflns_theta_min 4.825
_exptl_absorpt_coefficient_mu 18.342
_exptl_absorpt_correction_T_max 0.7456
_exptl_absorpt_correction_T_min 0.5323
_exptl_absorpt_correction_type multi-scan
_exptl_absorpt_process_details 'SADABS, Bruker 2004'
_exptl_crystal_colour colourless
_exptl_crystal_density_diffrn 4.431
_exptl_crystal_description prismatic
_exptl_crystal_F_000 6544
_exptl_crystal_size_max 0.017
_exptl_crystal_size_mid 0.012
_exptl_crystal_size_min 0.005
_refine_diff_density_max 1.305
_refine_diff_density_min -1.372
_refine_diff_density_rms 0.311
_refine_ls_extinction_method none
_refine_ls_goodness_of_fit_ref 1.054
_refine_ls_matrix_type full
_refine_ls_number_parameters 457
_refine_ls_number_reflns 6431
_refine_ls_number_restraints 0
_refine_ls_restrained_S_all 1.054
_refine_ls_R_factor_all 0.1035
_refine_ls_R_factor_gt 0.0446
_refine_ls_shift/su_max 0.001
_refine_ls_shift/su_mean 0.000
_refine_ls_structure_factor_coef Fsqd
_refine_ls_weighting_details 'w=1/[\s^2^(Fo^2^)+34.9401P] where P=(Fo^2^+2Fc^2^)/3'
_refine_ls_weighting_scheme calc
_refine_ls_wR_factor_gt 0.0430
_refine_ls_wR_factor_ref 0.0523
_reflns_Friedel_coverage 0.000
_reflns_Friedel_fraction_full .
_reflns_Friedel_fraction_max .
_reflns_number_gt 4105
_reflns_number_total 6431
_reflns_threshold_expression 'I > 2\s(I)'
_cod_data_source_file sr17zr9F70perfect.cif
_cod_data_source_block 2
_cod_database_code 1549241
_shelx_space_group_comment
;
The symmetry employed for this shelxl refinement is uniquely defined
by the following loop, which should always be used as a source of
symmetry information in preference to the above space-group names.
They are only intended as comments.
;

loop_
_space_group_symop_operation_xyz
'x, y, z'
'-x+1/2, -y, z+1/2'
'x+1/2, -y+1/2, -z+1/2'
'-x, y+1/2, -z'
'-x, -y, -z'
'x-1/2, y, -z-1/2'
'-x-1/2, y-1/2, z-1/2'
'x, -y-1/2, z'

loop_
_atom_site_label
_atom_site_type_symbol
_atom_site_fract_x
_atom_site_fract_y
_atom_site_fract_z
_atom_site_U_iso_or_equiv
_atom_site_adp_type
_atom_site_occupancy
_atom_site_site_symmetry_order
_atom_site_calc_flag
_atom_site_refinement_flags_posn
_atom_site_refinement_flags_adp
_atom_site_refinement_flags_occupancy
_atom_site_disorder_assembly
_atom_site_disorder_group
ZR1 Zr 0.41156(3) 0.250000 0.15429(9) 0.0088(2) Uani 1 2 d S T P . .
ZR2 Zr 0.41705(2) 0.08886(4) 0.64522(6) 0.01263(15) Uani 1 1 d . . . . .
ZR3 Zr 0.24479(2) 0.09232(4) 0.41833(6) 0.01171(15) Uani 1 1 d . . . . .
ZR4 Zr 0.24652(3) 0.250000 -0.08639(9) 0.0113(2) Uani 1 2 d S T P . .
ZR5 Zr 0.08193(3) 0.250000 0.14048(9) 0.0096(2) Uani 1 2 d S T P . .
ZR6 Zr 0.08192(2) 0.07324(4) 0.65115(6) 0.00962(15) Uani 1 1 d . . . . .
SR1 Sr 0.35280(3) 0.250000 0.42814(9) 0.0184(2) Uani 1 2 d S T P . .
SR2 Sr 0.21138(3) 0.250000 0.20661(9) 0.0182(2) Uani 1 2 d S T P . .
SR3 Sr 0.31983(2) 0.08679(4) 0.09875(6) 0.01368(15) Uani 1 1 d . . . . .
SR4 Sr 0.27780(2) 0.08358(5) 0.72157(6) 0.02259(18) Uani 1 1 d . . . . .
SR5 Sr 0.14423(3) 0.07505(5) 0.93047(6) 0.02454(19) Uani 1 1 d . . . . .
SR6 Sr 0.47897(2) 0.09657(5) 0.37063(6) 0.01839(17) Uani 1 1 d . . . . .
SR7 Sr 0.11282(2) 0.09955(4) 0.34491(6) 0.01714(16) Uani 1 1 d . . . . .
SR8 Sr 0.17012(3) 0.250000 0.64107(9) 0.0139(2) Uani 1 2 d S T P . .
SR9 Sr 0.53322(3) 0.250000 0.65139(9) 0.0133(2) Uani 1 2 d S T P . .
SR10 Sr 0.46638(2) 0.10186(4) -0.03589(6) 0.01256(15) Uani 1 1 d . . . . .
SR11 Sr 0.36872(3) 0.250000 0.83098(8) 0.0120(2) Uani 1 2 d S T P . .
F1 F 0.38346(13) 0.3259(2) 0.0192(3) 0.0144(9) Uani 1 1 d . . . . .
F2 F 0.14470(14) 0.0244(2) 0.7143(3) 0.0234(11) Uani 1 1 d . . . . .
F3 F 0.19029(13) 0.3340(2) 0.3748(3) 0.0201(10) Uani 1 1 d . . . . .
F4 F 0.06891(14) 0.0268(2) 0.8173(3) 0.0235(10) Uani 1 1 d . . . . .
F5 F 0.02414(13) -0.0007(2) 0.6316(3) 0.0196(10) Uani 1 1 d . . . . .
F6 F 0.10504(13) -0.0134(2) 0.5282(3) 0.0180(9) Uani 1 1 d . . . . .
F7 F 0.45167(13) 0.3506(2) 0.1761(3) 0.0198(10) Uani 1 1 d . . . . .
F8 F 0.13897(13) 0.3283(2) 0.1617(3) 0.0172(9) Uani 1 1 d . . . . .
F9 F 0.43561(13) 0.3338(2) 0.7814(3) 0.0185(10) Uani 1 1 d . . . . .
F10 F 0.45940(18) 0.250000 0.0127(5) 0.0172(14) Uani 1 2 d S T P . .
F11 F 0.29447(14) 0.3461(2) -0.0868(4) 0.0249(10) Uani 1 1 d . . . . .
F12 F 0.11036(13) 0.3363(2) 0.7636(3) 0.0168(10) Uani 1 1 d . . . . .
F13 F 0.52942(13) 0.3468(2) 0.8148(3) 0.0202(10) Uani 1 1 d . . . . .
F14 F 0.04908(12) 0.1013(3) 0.4861(3) 0.0221(10) Uani 1 1 d . . . . .
F15 F 0.05064(13) 0.3514(2) 0.2128(3) 0.0172(9) Uani 1 1 d . . . . .
F16 F 0.28522(19) 0.250000 0.7530(5) 0.0188(14) Uani 1 2 d S T P . .
F17 F 0.43137(15) 0.0182(2) 0.7876(4) 0.0256(11) Uani 1 1 d . . . . .
F18 F 0.20816(15) 0.3278(3) 0.0138(4) 0.0294(11) Uani 1 1 d . . . . .
F19 F 0.30721(15) 0.3813(3) 0.4850(5) 0.0653(18) Uani 1 1 d . . . . .
F20 F 0.13206(15) 0.0024(2) 0.1193(4) 0.0277(11) Uani 1 1 d . . . . .
F21 F 0.42918(18) 0.250000 0.3310(5) 0.0194(14) Uani 1 2 d S T P . .
F22 F 0.21020(13) 0.3278(2) 0.8015(3) 0.0203(10) Uani 1 1 d . . . . .
F23 F 0.08491(14) 0.3261(2) -0.0074(3) 0.0221(10) Uani 1 1 d . . . . .
F24 F 0.22014(14) 0.0078(2) 0.8558(4) 0.0330(12) Uani 1 1 d . . . . .
F25 F 0.09915(13) 0.8901(3) -0.0260(4) 0.0322(12) Uani 1 1 d . . . . .
F26 F 0.54171(15) -0.0017(2) 0.4305(4) 0.0275(11) Uani 1 1 d . . . . .
F27 F 0.12747(14) 0.3586(2) 0.5514(3) 0.0221(10) Uani 1 1 d . . . . .
F28 F 0.47487(13) 0.3515(2) 0.5844(3) 0.0261(11) Uani 1 1 d . . . . .
F29 F 0.23019(14) 0.3433(2) 0.5686(3) 0.0271(11) Uani 1 1 d . . . . .
F30 F 0.24243(16) 0.0101(3) 0.5601(4) 0.0315(12) Uani 1 1 d . . . . .
F31 F 0.09809(19) 0.250000 0.3212(5) 0.0185(14) Uani 1 2 d S T P . .
F32 F 0.36171(14) 0.3257(2) 0.2331(3) 0.0189(10) Uani 1 1 d . . . . .
F33 F 0.01497(17) 0.250000 0.0766(5) 0.0205(14) Uani 1 2 d S T P . .
F34 F 0.18967(13) 0.0149(2) 0.3744(4) 0.0317(12) Uani 1 1 d . . . . .
F35 F 0.28099(19) 0.250000 0.0777(5) 0.0411(19) Uani 1 2 d S T P . .
F36 F 0.2466(4) 0.4074(8) 0.2348(7) 0.017(4) Uiso 0.48(2) 1 d . . . . .
F37 F 0.3556(3) 0.3634(5) 0.6950(9) 0.020(3) Uiso 0.521(18) 1 d . . . . .
F38 F 0.2602(3) 0.3709(8) 0.2499(7) 0.022(4) Uiso 0.54(2) 1 d . . . . .
F39 F 0.3853(3) 0.2902(4) 0.6147(7) 0.024(3) Uiso 0.509(14) 1 d . . . . .
F40 F 0.2729(3) 0.2929(4) 0.3646(7) 0.028(3) Uiso 0.533(14) 1 d . . . . .
F41 F 0.3579(3) 0.3899(5) 0.7587(9) 0.016(4) Uiso 0.496(18) 1 d . . . . .

loop_
_atom_site_aniso_label
_atom_site_aniso_U_11
_atom_site_aniso_U_22
_atom_site_aniso_U_33
_atom_site_aniso_U_23
_atom_site_aniso_U_13
_atom_site_aniso_U_12
ZR1 0.0084(5) 0.0102(5) 0.0079(5) 0.000 0.0003(4) 0.000
ZR2 0.0115(3) 0.0183(4) 0.0081(3) 0.0000(4) 0.0017(3) -0.0047(3)
ZR3 0.0078(3) 0.0171(4) 0.0102(3) 0.0017(3) 0.0007(3) 0.0010(3)
ZR4 0.0057(5) 0.0198(6) 0.0085(5) 0.000 -0.0004(4) 0.000
ZR5 0.0076(5) 0.0131(5) 0.0082(5) 0.000 -0.0004(4) 0.000
ZR6 0.0087(3) 0.0102(4) 0.0099(4) 0.0002(3) 0.0007(3) -0.0002(3)
SR1 0.0098(5) 0.0345(6) 0.0110(6) 0.000 -0.0002(5) 0.000
SR2 0.0101(5) 0.0351(7) 0.0093(5) 0.000 0.0003(4) 0.000
SR3 0.0105(3) 0.0152(4) 0.0153(4) 0.0030(3) -0.0010(3) -0.0023(3)
SR4 0.0169(4) 0.0344(5) 0.0165(4) -0.0015(4) -0.0069(3) 0.0006(4)
SR5 0.0197(4) 0.0371(5) 0.0168(4) 0.0003(4) -0.0020(3) 0.0122(4)
SR6 0.0109(3) 0.0308(5) 0.0135(4) 0.0026(3) 0.0013(3) -0.0042(3)
SR7 0.0104(3) 0.0267(4) 0.0143(4) 0.0054(4) -0.0007(3) -0.0012(3)
SR8 0.0118(5) 0.0143(5) 0.0158(6) 0.000 -0.0035(5) 0.000
SR9 0.0163(5) 0.0133(5) 0.0103(5) 0.000 0.0004(5) 0.000
SR10 0.0112(3) 0.0151(4) 0.0114(3) 0.0005(3) -0.0004(3) 0.0032(3)
SR11 0.0115(5) 0.0135(5) 0.0111(5) 0.000 0.0009(4) 0.000
F1 0.019(2) 0.015(2) 0.009(2) -0.0012(18) -0.0036(19) 0.0026(18)
F2 0.023(2) 0.027(2) 0.021(2) -0.010(2) -0.006(2) 0.013(2)
F3 0.014(2) 0.026(2) 0.020(2) -0.007(2) -0.0018(19) -0.0029(19)
F4 0.028(3) 0.027(2) 0.016(2) 0.007(2) -0.001(2) -0.009(2)
F5 0.015(2) 0.014(2) 0.030(3) -0.004(2) 0.002(2) -0.0026(17)
F6 0.016(2) 0.017(2) 0.020(2) -0.005(2) 0.0015(19) 0.0012(18)
F7 0.023(2) 0.020(2) 0.016(2) -0.001(2) 0.000(2) -0.0110(19)
F8 0.016(2) 0.016(2) 0.020(2) -0.002(2) 0.000(2) -0.0023(17)
F9 0.019(2) 0.018(2) 0.019(2) 0.0029(19) -0.006(2) -0.0047(19)
F10 0.016(3) 0.015(3) 0.021(3) 0.000 0.009(3) 0.000
F11 0.024(2) 0.028(3) 0.023(2) -0.007(2) -0.007(2) -0.004(2)
F12 0.018(2) 0.016(2) 0.016(2) 0.0006(19) -0.0003(19) 0.0023(19)
F13 0.016(2) 0.019(2) 0.025(3) -0.009(2) 0.003(2) -0.0042(19)
F14 0.015(2) 0.037(3) 0.014(2) 0.003(2) -0.0020(18) 0.005(2)
F15 0.015(2) 0.020(2) 0.017(2) -0.0041(19) -0.0046(19) 0.0072(18)
F16 0.019(3) 0.026(3) 0.011(3) 0.000 0.005(3) 0.000
F17 0.043(3) 0.017(2) 0.017(2) 0.002(2) -0.008(2) 0.001(2)
F18 0.033(3) 0.036(3) 0.019(2) -0.001(2) 0.011(2) 0.007(2)
F19 0.016(3) 0.083(4) 0.097(5) 0.044(4) 0.007(3) 0.021(3)
F20 0.032(3) 0.023(3) 0.028(3) 0.004(2) -0.002(2) -0.013(2)
F21 0.015(3) 0.039(4) 0.004(3) 0.000 -0.004(3) 0.000
F22 0.018(2) 0.023(2) 0.020(2) -0.004(2) -0.008(2) 0.0031(19)
F23 0.028(3) 0.025(2) 0.014(2) 0.0068(19) -0.004(2) -0.008(2)
F24 0.022(3) 0.027(3) 0.050(3) 0.008(2) -0.012(2) 0.009(2)
F25 0.012(2) 0.064(3) 0.021(2) -0.014(2) -0.0028(19) 0.009(2)
F26 0.030(3) 0.025(3) 0.027(3) -0.002(2) 0.008(2) 0.012(2)
F27 0.030(3) 0.028(2) 0.009(2) 0.0003(19) 0.002(2) 0.017(2)
F28 0.019(2) 0.037(3) 0.023(2) 0.005(2) 0.007(2) 0.014(2)
F29 0.031(3) 0.033(3) 0.018(2) 0.004(2) -0.004(2) -0.013(2)
F30 0.042(3) 0.026(3) 0.026(3) 0.006(2) -0.002(2) -0.018(2)
F31 0.021(3) 0.021(3) 0.013(3) 0.000 -0.002(3) 0.000
F32 0.020(2) 0.023(2) 0.014(2) 0.0027(19) 0.0057(19) 0.0087(19)
F33 0.007(3) 0.038(4) 0.016(3) 0.000 -0.002(3) 0.000
F34 0.012(2) 0.023(2) 0.060(3) -0.021(2) 0.001(2) -0.0034(19)
F35 0.011(3) 0.102(6) 0.011(3) 0.000 -0.004(3) 0.000

loop_
_atom_type_symbol
_atom_type_description
_atom_type_scat_dispersion_real
_atom_type_scat_dispersion_imag
_atom_type_scat_source
Sr Sr -1.5307 3.2498 'International Tables Vol C Tables 4.2.6.8 and 6.1.1.4'
Zr Zr -2.9673 0.5597 'International Tables Vol C Tables 4.2.6.8 and 6.1.1.4'
F F 0.0171 0.0103 'International Tables Vol C Tables 4.2.6.8 and 6.1.1.4'

loop_
_geom_angle_atom_site_label_1
_geom_angle_atom_site_label_2
_geom_angle_atom_site_label_3
_geom_angle
_geom_angle_site_symmetry_1
_geom_angle_site_symmetry_3
F7 ZR1 F7 109.3(2) . 8_565
F7 ZR1 F21 75.14(14) . .
F7 ZR1 F21 75.14(14) 8_565 .
F7 ZR1 F32 81.26(16) . .
F7 ZR1 F32 144.88(16) 8_565 .
F21 ZR1 F32 75.62(16) . .
F7 ZR1 F32 144.88(16) . 8_565
F7 ZR1 F32 81.26(16) 8_565 8_565
F21 ZR1 F32 75.62(16) . 8_565
F32 ZR1 F32 73.0(2) . 8_565
F7 ZR1 F10 74.12(14) . .
F7 ZR1 F10 74.12(14) 8_565 .
F21 ZR1 F10 125.5(2) . .
F32 ZR1 F10 140.07(12) . .
F32 ZR1 F10 140.07(12) 8_565 .
F7 ZR1 F1 79.87(15) . .
F7 ZR1 F1 141.07(15) 8_565 .
F21 ZR1 F1 142.05(11) . .
F32 ZR1 F1 72.70(15) . .
F32 ZR1 F1 113.46(16) 8_565 .
F10 ZR1 F1 72.38(16) . .
F7 ZR1 F1 141.07(15) . 8_565
F7 ZR1 F1 79.87(15) 8_565 8_565
F21 ZR1 F1 142.05(11) . 8_565
F32 ZR1 F1 113.46(16) . 8_565
F32 ZR1 F1 72.70(15) 8_565 8_565
F10 ZR1 F1 72.38(16) . 8_565
F1 ZR1 F1 71.6(2) . 8_565
F7 ZR1 SR1 99.29(11) . .
F7 ZR1 SR1 99.29(11) 8_565 .
F21 ZR1 SR1 42.51(15) . .
F32 ZR1 SR1 45.59(10) . .
F32 ZR1 SR1 45.59(10) 8_565 .
F10 ZR1 SR1 167.99(16) . .
F1 ZR1 SR1 116.92(11) . .
F1 ZR1 SR1 116.92(11) 8_565 .
F7 ZR1 SR10 43.76(11) . 8_565
F7 ZR1 SR10 112.18(12) 8_565 8_565
F21 ZR1 SR10 118.28(10) . 8_565
F32 ZR1 SR10 98.61(11) . 8_565
F32 ZR1 SR10 162.14(12) 8_565 8_565
F10 ZR1 SR10 42.59(2) . 8_565
F1 ZR1 SR10 48.69(10) . 8_565
F1 ZR1 SR10 97.39(10) 8_565 8_565
SR1 ZR1 SR10 137.05(2) . 8_565
F7 ZR1 SR10 112.18(12) . .
F7 ZR1 SR10 43.75(11) 8_565 .
F21 ZR1 SR10 118.28(10) . .
F32 ZR1 SR10 162.14(12) . .
F32 ZR1 SR10 98.61(11) 8_565 .
F10 ZR1 SR10 42.59(2) . .
F1 ZR1 SR10 97.39(10) . .
F1 ZR1 SR10 48.69(10) 8_565 .
SR1 ZR1 SR10 137.05(2) . .
SR10 ZR1 SR10 84.80(4) 8_565 .
F7 ZR1 SR3 80.51(12) . 8_565
F7 ZR1 SR3 170.17(12) 8_565 8_565
F21 ZR1 SR3 109.18(10) . 8_565
F32 ZR1 SR3 35.10(10) . 8_565
F32 ZR1 SR3 91.18(11) 8_565 8_565
F10 ZR1 SR3 108.71(10) . 8_565
F1 ZR1 SR3 37.71(10) . 8_565
F1 ZR1 SR3 91.93(10) 8_565 8_565
SR1 ZR1 SR3 79.50(3) . 8_565
SR10 ZR1 SR3 74.02(3) 8_565 8_565
SR10 ZR1 SR3 132.51(3) . 8_565
F37 ZR2 F25 90.2(3) 8_565 2_565
F37 ZR2 F17 100.2(3) 8_565 .
F25 ZR2 F17 154.96(18) 2_565 .
F37 ZR2 F28 128.1(3) 8_565 8_565
F25 ZR2 F28 77.26(16) 2_565 8_565
F17 ZR2 F28 112.32(17) . 8_565
F37 ZR2 F26 153.9(2) 8_565 5_656
F25 ZR2 F26 81.30(17) 2_565 5_656
F17 ZR2 F26 79.49(17) . 5_656
F28 ZR2 F26 74.18(17) 8_565 5_656
F37 ZR2 F9 76.9(3) 8_565 8_565
F25 ZR2 F9 131.99(18) 2_565 8_565
F17 ZR2 F9 72.89(15) . 8_565
F28 ZR2 F9 75.51(16) 8_565 8_565
F26 ZR2 F9 126.60(17) 5_656 8_565
F37 ZR2 F20 74.4(2) 8_565 2
F25 ZR2 F20 80.37(17) 2_565 2
F17 ZR2 F20 80.57(17) . 2
F28 ZR2 F20 147.84(16) 8_565 2
F26 ZR2 F20 79.86(17) 5_656 2
F9 ZR2 F20 136.32(16) 8_565 2
F37 ZR2 F41 23.1(3) 8_565 8_565
F25 ZR2 F41 111.4(3) 2_565 8_565
F17 ZR2 F41 77.0(3) . 8_565
F28 ZR2 F41 139.5(2) 8_565 8_565
F26 ZR2 F41 144.8(3) 5_656 8_565
F9 ZR2 F41 69.9(2) 8_565 8_565
F20 ZR2 F41 70.8(2) 2 8_565
F37 ZR2 F39 48.1(3) 8_565 8_565
F25 ZR2 F39 66.6(2) 2_565 8_565
F17 ZR2 F39 136.1(2) . 8_565
F28 ZR2 F39 81.3(2) 8_565 8_565
F26 ZR2 F39 143.2(2) 5_656 8_565
F9 ZR2 F39 70.7(2) 8_565 8_565
F20 ZR2 F39 110.5(2) 2 8_565
F41 ZR2 F39 68.0(3) 8_565 8_565
F37 ZR2 SR6 131.6(3) 8_565 .
F25 ZR2 SR6 43.45(11) 2_565 .
F17 ZR2 SR6 127.73(12) . .
F28 ZR2 SR6 44.75(11) 8_565 .
F26 ZR2 SR6 51.32(12) 5_656 .
F9 ZR2 SR6 120.02(11) 8_565 .
F20 ZR2 SR6 103.66(12) 2 .
F41 ZR2 SR6 154.3(3) 8_565 .
F39 ZR2 SR6 92.0(2) 8_565 .
F37 ZR2 SR11 39.0(2) 8_565 .
F25 ZR2 SR11 110.02(13) 2_565 .
F17 ZR2 SR11 91.82(12) . .
F28 ZR2 SR11 98.81(12) 8_565 .
F26 ZR2 SR11 165.42(13) 5_656 .
F9 ZR2 SR11 38.89(11) 8_565 .
F20 ZR2 SR11 110.47(12) 2 .
F41 ZR2 SR11 40.7(2) 8_565 .
F39 ZR2 SR11 44.3(2) 8_565 .
SR6 ZR2 SR11 131.44(3) . .
F37 ZR2 SR10 92.0(3) 8_565 1_556
F25 ZR2 SR10 164.83(13) 2_565 1_556
F17 ZR2 SR10 38.58(11) . 1_556
F28 ZR2 SR10 89.67(12) 8_565 1_556
F26 ZR2 SR10 102.73(12) 5_656 1_556
F9 ZR2 SR10 34.82(11) 8_565 1_556
F20 ZR2 SR10 114.65(12) 2 1_556
F41 ZR2 SR10 73.7(3) 8_565 1_556
F39 ZR2 SR10 104.2(2) 8_565 1_556
SR6 ZR2 SR10 128.86(3) . 1_556
SR11 ZR2 SR10 63.96(3) . 1_556
F19 ZR3 F3 130.6(2) 8_565 8_565
F19 ZR3 F29 75.74(19) 8_565 8_565
F3 ZR3 F29 74.84(16) 8_565 8_565
F19 ZR3 F38 95.5(4) 8_565 8_565
F3 ZR3 F38 76.3(2) 8_565 8_565
F29 ZR3 F38 131.8(4) 8_565 8_565
F19 ZR3 F24 82.4(2) 8_565 2_554
F3 ZR3 F24 140.10(18) 8_565 2_554
F29 ZR3 F24 143.20(18) 8_565 2_554
F38 ZR3 F24 79.0(3) 8_565 2_554
F19 ZR3 F36 110.9(4) 8_565 8_565
F3 ZR3 F36 77.0(2) 8_565 8_565
F29 ZR3 F36 146.7(3) 8_565 8_565
F38 ZR3 F36 20.5(3) 8_565 8_565
F24 ZR3 F36 69.2(3) 2_554 8_565
F19 ZR3 F34 154.6(2) 8_565 .
F3 ZR3 F34 74.11(15) 8_565 .
F29 ZR3 F34 111.09(17) 8_565 .
F38 ZR3 F34 96.9(4) 8_565 .
F24 ZR3 F34 78.32(17) 2_554 .
F36 ZR3 F34 77.4(4) 8_565 .
F19 ZR3 F30 83.0(2) 8_565 .
F3 ZR3 F30 122.96(17) 8_565 .
F29 ZR3 F30 71.89(16) 8_565 .
F38 ZR3 F30 155.3(3) 8_565 .
F24 ZR3 F30 76.39(19) 2_554 .
F36 ZR3 F30 140.1(4) 8_565 .
F34 ZR3 F30 76.49(18) . .
F19 ZR3 F40 65.1(3) 8_565 8_565
F3 ZR3 F40 72.2(2) 8_565 8_565
F29 ZR3 F40 81.8(2) 8_565 8_565
F38 ZR3 F40 52.7(4) 8_565 8_565
F24 ZR3 F40 115.2(2) 2_554 8_565
F36 ZR3 F40 72.8(5) 8_565 8_565
F34 ZR3 F40 138.9(3) . 8_565
F30 ZR3 F40 142.8(2) . 8_565
F19 ZR3 SR4 53.45(17) 8_565 .
F3 ZR3 SR4 117.42(11) 8_565 .
F29 ZR3 SR4 43.39(11) 8_565 .
F38 ZR3 SR4 148.4(4) 8_565 .
F24 ZR3 SR4 99.87(14) 2_554 .
F36 ZR3 SR4 163.1(3) 8_565 .
F34 ZR3 SR4 113.91(14) . .
F30 ZR3 SR4 40.99(12) . .
F40 ZR3 SR4 102.2(2) 8_565 .
F19 ZR3 SR2 109.25(18) 8_565 .
F3 ZR3 SR2 38.67(11) 8_565 .
F29 ZR3 SR2 97.28(12) 8_565 .
F38 ZR3 SR2 40.3(2) 8_565 .
F24 ZR3 SR2 117.92(14) 2_554 .
F36 ZR3 SR2 49.4(3) 8_565 .
F34 ZR3 SR2 94.48(13) . .
F30 ZR3 SR2 161.62(13) . .
F40 ZR3 SR2 44.5(2) 8_565 .
SR4 ZR3 SR2 136.86(3) . .
F19 ZR3 SR4 123.75(15) 8_565 2_554
F3 ZR3 SR4 100.63(11) 8_565 2_554
F29 ZR3 SR4 150.19(12) 8_565 2_554
F38 ZR3 SR4 72.9(4) 8_565 2_554
F24 ZR3 SR4 41.62(13) 2_554 2_554
F36 ZR3 SR4 53.4(4) 8_565 2_554
F34 ZR3 SR4 41.36(11) . 2_554
F30 ZR3 SR4 87.35(12) . 2_554
F40 ZR3 SR4 125.6(2) 8_565 2_554
SR4 ZR3 SR4 126.48(3) . 2_554
SR2 ZR3 SR4 96.41(4) . 2_554
F18 ZR4 F18 78.0(2) . 8_565
F18 ZR4 F22 117.34(17) . 8_564
F18 ZR4 F22 71.68(16) 8_565 8_564
F18 ZR4 F22 71.68(16) . 1_554
F18 ZR4 F22 117.34(17) 8_565 1_554
F22 ZR4 F22 75.9(2) 8_564 1_554
F18 ZR4 F11 83.09(17) . .
F18 ZR4 F11 146.13(17) 8_565 .
F22 ZR4 F11 142.16(16) 8_564 .
F22 ZR4 F11 82.03(16) 1_554 .
F18 ZR4 F11 146.13(17) . 8_565
F18 ZR4 F11 83.09(17) 8_565 8_565
F22 ZR4 F11 82.03(16) 8_564 8_565
F22 ZR4 F11 142.16(16) 1_554 8_565
F11 ZR4 F11 98.1(2) . 8_565
F18 ZR4 F35 76.01(17) . .
F18 ZR4 F35 76.01(17) 8_565 .
F22 ZR4 F35 140.66(11) 8_564 .
F22 ZR4 F35 140.66(11) 1_554 .
F11 ZR4 F35 72.27(15) . .
F11 ZR4 F35 72.27(15) 8_565 .
F18 ZR4 F16 139.29(12) . 1_554
F18 ZR4 F16 139.29(12) 8_565 1_554
F22 ZR4 F16 74.73(16) 8_564 1_554
F22 ZR4 F16 74.73(16) 1_554 1_554
F11 ZR4 F16 69.99(14) . 1_554
F11 ZR4 F16 69.99(14) 8_565 1_554
F35 ZR4 F16 120.8(2) . 1_554
F18 ZR4 SR2 46.26(12) . .
F18 ZR4 SR2 46.26(12) 8_565 .
F22 ZR4 SR2 116.14(11) 8_564 .
F22 ZR4 SR2 116.14(11) 1_554 .
F11 ZR4 SR2 101.06(12) . .
F11 ZR4 SR2 101.06(12) 8_565 .
F35 ZR4 SR2 44.71(16) . .
F16 ZR4 SR2 165.55(15) 1_554 .
F18 ZR4 SR4 161.47(13) . 1_554
F18 ZR4 SR4 89.67(12) 8_565 1_554
F22 ZR4 SR4 44.68(11) 8_564 1_554
F22 ZR4 SR4 102.75(11) 1_554 1_554
F11 ZR4 SR4 114.12(12) . 1_554
F11 ZR4 SR4 42.59(11) 8_565 1_554
F35 ZR4 SR4 114.68(9) . 1_554
F16 ZR4 SR4 49.87(3) 1_554 1_554
SR2 ZR4 SR4 130.50(2) . 1_554
F18 ZR4 SR4 89.67(12) . 8_564
F18 ZR4 SR4 161.47(13) 8_565 8_564
F22 ZR4 SR4 102.75(11) 8_564 8_564
F22 ZR4 SR4 44.68(11) 1_554 8_564
F11 ZR4 SR4 42.59(11) . 8_564
F11 ZR4 SR4 114.12(12) 8_565 8_564
F35 ZR4 SR4 114.68(9) . 8_564
F16 ZR4 SR4 49.87(3) 1_554 8_564
SR2 ZR4 SR4 130.50(2) . 8_564
SR4 ZR4 SR4 98.55(4) 1_554 8_564
F18 ZR4 SR11 131.77(13) . 1_554
F18 ZR4 SR11 131.77(13) 8_565 1_554
F22 ZR4 SR11 108.87(11) 8_564 1_554
F22 ZR4 SR11 108.87(11) 1_554 1_554
F11 ZR4 SR11 50.68(11) . 1_554
F11 ZR4 SR11 50.68(11) 8_565 1_554
F35 ZR4 SR11 77.13(16) . 1_554
F16 ZR4 SR11 43.71(15) 1_554 1_554
SR2 ZR4 SR11 121.83(3) . 1_554
SR4 ZR4 SR11 66.69(2) 1_554 1_554
SR4 ZR4 SR11 66.69(2) 8_564 1_554
F33 ZR5 F15 74.65(13) . 8_565
F33 ZR5 F15 74.65(13) . .
F15 ZR5 F15 107.9(2) 8_565 .
F33 ZR5 F8 140.35(11) . .
F15 ZR5 F8 142.18(15) 8_565 .
F15 ZR5 F8 78.16(15) . .
F33 ZR5 F8 140.35(11) . 8_565
F15 ZR5 F8 78.15(15) 8_565 8_565
F15 ZR5 F8 142.18(15) . 8_565
F8 ZR5 F8 76.0(2) . 8_565
F33 ZR5 F23 75.78(17) . 8_565
F15 ZR5 F23 81.59(16) 8_565 8_565
F15 ZR5 F23 145.00(15) . 8_565
F8 ZR5 F23 115.34(16) . 8_565
F8 ZR5 F23 72.12(15) 8_565 8_565
F33 ZR5 F23 75.78(17) . .
F15 ZR5 F23 145.00(15) 8_565 .
F15 ZR5 F23 81.59(16) . .
F8 ZR5 F23 72.12(15) . .
F8 ZR5 F23 115.34(16) 8_565 .
F23 ZR5 F23 73.3(2) 8_565 .
F33 ZR5 F31 123.4(2) . .
F15 ZR5 F31 72.97(13) 8_565 .
F15 ZR5 F31 72.97(13) . .
F8 ZR5 F31 73.52(16) . .
F8 ZR5 F31 73.52(16) 8_565 .
F23 ZR5 F31 140.59(12) 8_565 .
F23 ZR5 F31 140.59(12) . .
F33 ZR5 SR7 118.04(9) . 8_565
F15 ZR5 SR7 114.62(11) 8_565 8_565
F15 ZR5 SR7 43.55(10) . 8_565
F8 ZR5 SR7 44.99(11) . 8_565
F8 ZR5 SR7 99.31(11) 8_565 8_565
F23 ZR5 SR7 160.31(12) 8_565 8_565
F23 ZR5 SR7 95.66(11) . 8_565
F31 ZR5 SR7 45.48(3) . 8_565
F33 ZR5 SR7 118.04(9) . .
F15 ZR5 SR7 43.55(10) 8_565 .
F15 ZR5 SR7 114.62(11) . .
F8 ZR5 SR7 99.31(11) . .
F8 ZR5 SR7 44.99(11) 8_565 .
F23 ZR5 SR7 95.66(11) 8_565 .
F23 ZR5 SR7 160.31(12) . .
F31 ZR5 SR7 45.48(3) . .
SR7 ZR5 SR7 89.80(4) 8_565 .
F33 ZR5 SR9 46.45(15) . 6_556
F15 ZR5 SR9 101.46(11) 8_565 6_556
F15 ZR5 SR9 101.46(11) . 6_556
F8 ZR5 SR9 114.10(11) . 6_556
F8 ZR5 SR9 114.10(11) 8_565 6_556
F23 ZR5 SR9 43.72(11) 8_565 6_556
F23 ZR5 SR9 43.72(11) . 6_556
F31 ZR5 SR9 169.89(15) . 6_556
SR7 ZR5 SR9 135.07(2) 8_565 6_556
SR7 ZR5 SR9 135.07(2) . 6_556
F33 ZR5 SR2 170.72(16) . .
F15 ZR5 SR2 110.24(11) 8_565 .
F15 ZR5 SR2 110.24(11) . .
F8 ZR5 SR2 38.09(10) . .
F8 ZR5 SR2 38.09(10) 8_565 .
F23 ZR5 SR2 96.85(11) 8_565 .
F23 ZR5 SR2 96.85(11) . .
F31 ZR5 SR2 65.84(15) . .
SR7 ZR5 SR2 67.75(2) 8_565 .
SR7 ZR5 SR2 67.75(2) . .
SR9 ZR5 SR2 124.27(3) 6_556 .
F13 ZR6 F27 102.68(17) 3_456 8_565
F13 ZR6 F5 79.07(15) 3_456 .
F27 ZR6 F5 140.24(16) 8_565 .
F13 ZR6 F4 86.14(16) 3_456 .
F27 ZR6 F4 144.73(15) 8_565 .
F5 ZR6 F4 74.73(16) . .
F13 ZR6 F2 144.73(15) 3_456 .
F27 ZR6 F2 81.63(17) 8_565 .
F5 ZR6 F2 119.84(16) . .
F4 ZR6 F2 72.57(16) . .
F13 ZR6 F6 142.87(15) 3_456 .
F27 ZR6 F6 78.74(15) 8_565 .
F5 ZR6 F6 77.36(15) . .
F4 ZR6 F6 114.34(16) . .
F2 ZR6 F6 72.40(15) . .
F13 ZR6 F12 73.46(15) 3_456 8_565
F27 ZR6 F12 72.94(15) 8_565 8_565
F5 ZR6 F12 141.68(15) . 8_565
F4 ZR6 F12 77.23(15) . 8_565
F2 ZR6 F12 74.58(15) . 8_565
F6 ZR6 F12 138.95(15) . 8_565
F13 ZR6 F14 72.75(15) 3_456 .
F27 ZR6 F14 71.31(15) 8_565 .
F5 ZR6 F14 71.49(15) . .
F4 ZR6 F14 142.82(15) . .
F2 ZR6 F14 139.20(15) . .
F6 ZR6 F14 72.77(15) . .
F12 ZR6 F14 122.82(15) 8_565 .
F13 ZR6 SR10 45.87(11) 3_456 6_556
F27 ZR6 SR10 108.13(12) 8_565 6_556
F5 ZR6 SR10 45.57(11) . 6_556
F4 ZR6 SR10 102.44(12) . 6_556
F2 ZR6 SR10 164.99(11) . 6_556
F6 ZR6 SR10 97.86(11) . 6_556
F12 ZR6 SR10 118.74(10) 8_565 6_556
F14 ZR6 SR10 41.39(10) . 6_556
F13 ZR6 SR7 106.62(11) 3_456 .
F27 ZR6 SR7 41.46(10) 8_565 .
F5 ZR6 SR7 99.39(11) . .
F4 ZR6 SR7 164.93(12) . .
F2 ZR6 SR7 99.53(11) . .
F6 ZR6 SR7 50.58(11) . .
F12 ZR6 SR7 113.65(11) 8_565 .
F14 ZR6 SR7 40.65(10) . .
SR10 ZR6 SR7 81.88(3) 6_556 .
F13 ZR6 SR5 101.00(11) 3_456 .
F27 ZR6 SR5 99.49(11) 8_565 .
F5 ZR6 SR5 119.40(11) . .
F4 ZR6 SR5 45.28(11) . .
F2 ZR6 SR5 44.31(11) . .
F6 ZR6 SR5 115.50(11) . .
F12 ZR6 SR5 44.11(10) 8_565 .
F14 ZR6 SR5 166.82(12) . .
SR10 ZR6 SR5 140.23(2) 6_556 .
SR7 ZR6 SR5 135.88(3) . .
F13 ZR6 SR10 108.97(11) 3_456 2
F27 ZR6 SR10 109.42(11) 8_565 2
F5 ZR6 SR10 37.78(10) . 2
F4 ZR6 SR10 99.38(11) . 2
F2 ZR6 SR10 102.15(11) . 2
F6 ZR6 SR10 40.23(10) . 2
F12 ZR6 SR10 175.81(10) 8_565 2
F14 ZR6 SR10 61.37(12) . 2
SR10 ZR6 SR10 64.19(2) 6_556 2
SR7 ZR6 SR10 69.23(3) . 2
SR5 ZR6 SR10 131.70(3) . 2
F39 SR1 F39 31.9(3) . 8_565
F39 SR1 F21 93.0(2) . .
F39 SR1 F21 93.0(2) 8_565 .
F39 SR1 F40 133.2(3) . 8_565
F39 SR1 F40 122.0(3) 8_565 8_565
F21 SR1 F40 133.4(2) . 8_565
F39 SR1 F40 122.0(3) . .
F39 SR1 F40 133.2(3) 8_565 .
F21 SR1 F40 133.4(2) . .
F40 SR1 F40 32.8(3) 8_565 .
F39 SR1 F32 126.2(2) . .
F39 SR1 F32 149.2(2) 8_565 .
F21 SR1 F32 61.31(13) . .
F40 SR1 F32 88.8(2) 8_565 .
F40 SR1 F32 72.8(2) . .
F39 SR1 F32 149.2(2) . 8_565
F39 SR1 F32 126.2(2) 8_565 8_565
F21 SR1 F32 61.31(13) . 8_565
F40 SR1 F32 72.8(2) 8_565 8_565
F40 SR1 F32 88.8(2) . 8_565
F32 SR1 F32 58.38(17) . 8_565
F39 SR1 F19 101.7(2) . 8_565
F39 SR1 F19 75.4(2) 8_565 8_565
F21 SR1 F19 123.96(11) . 8_565
F40 SR1 F19 51.6(2) 8_565 8_565
F40 SR1 F19 81.2(2) . 8_565
F32 SR1 F19 132.02(16) . 8_565
F32 SR1 F19 81.97(15) 8_565 8_565
F39 SR1 F19 75.4(2) . .
F39 SR1 F19 101.7(2) 8_565 .
F21 SR1 F19 123.96(11) . .
F40 SR1 F19 81.2(2) 8_565 .
F40 SR1 F19 51.6(2) . .
F32 SR1 F19 81.97(15) . .
F32 SR1 F19 132.01(16) 8_565 .
F19 SR1 F19 112.1(2) 8_565 .
F39 SR1 F25 53.6(2) . 7_656
F39 SR1 F25 82.5(2) 8_565 7_656
F21 SR1 F25 68.70(10) . 7_656
F40 SR1 F25 138.86(19) 8_565 7_656
F40 SR1 F25 106.10(19) . 7_656
F32 SR1 F25 72.77(13) . 7_656
F32 SR1 F25 121.74(12) 8_565 7_656
F19 SR1 F25 154.68(15) 8_565 7_656
F19 SR1 F25 60.36(14) . 7_656
F39 SR1 F25 82.5(2) . 2_565
F39 SR1 F25 53.6(2) 8_565 2_565
F21 SR1 F25 68.70(10) . 2_565
F40 SR1 F25 106.10(19) 8_565 2_565
F40 SR1 F25 138.86(19) . 2_565
F32 SR1 F25 121.74(12) . 2_565
F32 SR1 F25 72.77(13) 8_565 2_565
F19 SR1 F25 60.36(14) 8_565 2_565
F19 SR1 F25 154.68(15) . 2_565
F25 SR1 F25 114.93(19) 7_656 2_565
F39 SR1 ZR1 126.21(19) . .
F39 SR1 ZR1 126.20(19) 8_565 .
F21 SR1 ZR1 34.81(12) . .
F40 SR1 ZR1 100.45(18) 8_565 .
F40 SR1 ZR1 100.45(18) . .
F32 SR1 ZR1 35.86(8) . .
F32 SR1 ZR1 35.87(8) 8_565 .
F19 SR1 ZR1 117.13(12) 8_565 .
F19 SR1 ZR1 117.13(12) . .
F25 SR1 ZR1 85.89(9) 7_656 .
F25 SR1 ZR1 85.89(9) 2_565 .
F3 SR2 F3 69.23(19) . 8_565
F3 SR2 F35 131.65(13) . .
F3 SR2 F35 131.65(13) 8_565 .
F3 SR2 F38 61.9(2) . .
F3 SR2 F38 116.1(2) 8_565 .
F35 SR2 F38 70.3(2) . .
F3 SR2 F38 116.1(2) . 8_565
F3 SR2 F38 61.9(2) 8_565 8_565
F35 SR2 F38 70.3(2) . 8_565
F38 SR2 F38 106.6(6) . 8_565
F3 SR2 F8 70.17(13) . .
F3 SR2 F8 104.36(13) 8_565 .
F35 SR2 F8 123.28(14) . .
F38 SR2 F8 95.4(3) . .
F38 SR2 F8 157.4(3) 8_565 .
F3 SR2 F8 104.36(13) . 8_565
F3 SR2 F8 70.17(13) 8_565 8_565
F35 SR2 F8 123.27(14) . 8_565
F38 SR2 F8 157.4(3) . 8_565
F38 SR2 F8 95.4(3) 8_565 8_565
F8 SR2 F8 62.25(17) . 8_565
F3 SR2 F18 162.65(14) . 8_565
F3 SR2 F18 112.43(13) 8_565 8_565
F35 SR2 F18 61.21(14) . 8_565
F38 SR2 F18 126.6(2) . 8_565
F38 SR2 F18 77.7(3) 8_565 8_565
F8 SR2 F18 93.09(14) . 8_565
F8 SR2 F18 62.14(13) 8_565 8_565
F3 SR2 F18 112.43(13) . .
F3 SR2 F18 162.65(14) 8_565 .
F35 SR2 F18 61.21(14) . .
F38 SR2 F18 77.7(3) . .
F38 SR2 F18 126.6(2) 8_565 .
F8 SR2 F18 62.14(13) . .
F8 SR2 F18 93.09(14) 8_565 .
F18 SR2 F18 60.56(19) 8_565 .
F3 SR2 F40 58.29(19) . .
F3 SR2 F40 77.37(19) 8_565 .
F35 SR2 F40 82.2(2) . .
F38 SR2 F40 42.9(3) . .
F38 SR2 F40 72.6(3) 8_565 .
F8 SR2 F40 124.16(19) . .
F8 SR2 F40 147.22(19) 8_565 .
F18 SR2 F40 138.9(2) 8_565 .
F18 SR2 F40 118.77(19) . .
F3 SR2 F40 77.37(19) . 8_565
F3 SR2 F40 58.30(19) 8_565 8_565
F35 SR2 F40 82.2(2) . 8_565
F38 SR2 F40 72.6(3) . 8_565
F38 SR2 F40 42.9(3) 8_565 8_565
F8 SR2 F40 147.22(19) . 8_565
F8 SR2 F40 124.16(19) 8_565 8_565
F18 SR2 F40 118.77(19) 8_565 8_565
F18 SR2 F40 138.9(2) . 8_565
F40 SR2 F40 31.3(3) . 8_565
F3 SR2 F36 121.7(2) . 8_565
F3 SR2 F36 58.25(19) 8_565 8_565
F35 SR2 F36 77.1(2) . 8_565
F38 SR2 F36 121.1(5) . 8_565
F38 SR2 F36 14.5(2) 8_565 8_565
F8 SR2 F36 143.3(3) . 8_565
F8 SR2 F36 81.0(3) 8_565 8_565
F18 SR2 F36 69.2(2) 8_565 8_565
F18 SR2 F36 125.35(19) . 8_565
F40 SR2 F36 85.9(3) . 8_565
F40 SR2 F36 55.1(3) 8_565 8_565
F32 SR3 F30 150.30(14) 8_565 2_554
F32 SR3 F2 84.38(14) 8_565 2_554
F30 SR3 F2 84.91(15) 2_554 2_554
F32 SR3 F11 114.53(13) 8_565 8_565
F30 SR3 F11 85.66(14) 2_554 8_565
F2 SR3 F11 154.02(14) 2_554 8_565
F32 SR3 F1 61.46(12) 8_565 8_565
F30 SR3 F1 148.12(13) 2_554 8_565
F2 SR3 F1 108.65(13) 2_554 8_565
F11 SR3 F1 69.50(13) 8_565 8_565
F32 SR3 F38 75.0(3) 8_565 8_565
F30 SR3 F38 78.9(3) 2_554 8_565
F2 SR3 F38 96.9(2) 2_554 8_565
F11 SR3 F38 104.9(2) 8_565 8_565
F1 SR3 F38 125.7(3) 8_565 8_565
F32 SR3 F6 93.52(13) 8_565 2_554
F30 SR3 F6 104.25(14) 2_554 2_554
F2 SR3 F6 58.56(13) 2_554 2_554
F11 SR3 F6 100.77(13) 8_565 2_554
F1 SR3 F6 63.27(12) 8_565 2_554
F38 SR3 F6 154.3(2) 8_565 2_554
F32 SR3 F36 90.2(3) 8_565 8_565
F30 SR3 F36 62.7(3) 2_554 8_565
F2 SR3 F36 92.4(2) 2_554 8_565
F11 SR3 F36 104.6(2) 8_565 8_565
F1 SR3 F36 141.5(3) 8_565 8_565
F38 SR3 F36 16.4(2) 8_565 8_565
F6 SR3 F36 150.1(2) 2_554 8_565
F32 SR3 F35 72.06(14) 8_565 .
F30 SR3 F35 108.06(15) 2_554 .
F2 SR3 F35 151.92(15) 2_554 .
F11 SR3 F35 53.89(15) 8_565 .
F1 SR3 F35 73.59(14) 8_565 .
F38 SR3 F35 62.8(3) 8_565 .
F6 SR3 F35 136.03(14) 2_554 .
F36 SR3 F35 73.0(3) 8_565 .
F32 SR3 F34 153.59(12) 8_565 2_554
F30 SR3 F34 54.95(12) 2_554 2_554
F2 SR3 F34 94.22(13) 2_554 2_554
F11 SR3 F34 60.77(12) 8_565 2_554
F1 SR3 F34 94.51(11) 8_565 2_554
F38 SR3 F34 131.2(3) 8_565 2_554
F6 SR3 F34 64.00(11) 2_554 2_554
F36 SR3 F34 116.2(3) 8_565 2_554
F35 SR3 F34 113.69(14) . 2_554
F32 SR3 ZR1 29.90(9) 8_565 .
F30 SR3 ZR1 176.14(11) 2_554 .
F2 SR3 ZR1 98.69(10) 2_554 .
F11 SR3 ZR1 91.63(10) 8_565 .
F1 SR3 ZR1 31.65(9) 8_565 .
F38 SR3 ZR1 99.2(3) 8_565 .
F6 SR3 ZR1 78.93(9) 2_554 .
F36 SR3 ZR1 115.5(3) 8_565 .
F35 SR3 ZR1 68.09(10) . .
F34 SR3 ZR1 125.79(8) 2_554 .
F32 SR3 ZR6 87.04(10) 8_565 2_554
F30 SR3 ZR6 96.49(11) 2_554 2_554
F2 SR3 ZR6 28.60(9) 2_554 2_554
F11 SR3 ZR6 129.77(10) 8_565 2_554
F1 SR3 ZR6 85.28(9) 8_565 2_554
F38 SR3 ZR6 124.82(18) 8_565 2_554
F6 SR3 ZR6 30.05(9) 2_554 2_554
F36 SR3 ZR6 121.0(2) 8_565 2_554
F35 SR3 ZR6 155.44(10) . 2_554
F34 SR3 ZR6 79.72(8) 2_554 2_554
ZR1 SR3 ZR6 87.36(3) . 2_554
F41 SR4 F37 20.4(2) 8_565 8_565
F41 SR4 F30 129.1(2) 8_565 .
F37 SR4 F30 118.2(2) 8_565 .
F41 SR4 F11 65.0(2) 8_565 8_566
F37 SR4 F11 76.5(2) 8_565 8_566
F30 SR4 F11 165.29(14) . 8_566
F41 SR4 F29 123.9(3) 8_565 8_565
F37 SR4 F29 103.9(3) 8_565 8_565
F30 SR4 F29 59.23(14) . 8_565
F11 SR4 F29 118.77(13) 8_566 8_565
F41 SR4 F34 69.1(3) 8_565 2
F37 SR4 F34 88.8(3) 8_565 2
F30 SR4 F34 110.57(15) . 2
F11 SR4 F34 68.51(14) 8_566 2
F29 SR4 F34 166.41(14) 8_565 2
F41 SR4 F24 127.2(3) 8_565 .
F37 SR4 F24 147.5(3) 8_565 .
F30 SR4 F24 86.49(15) . .
F11 SR4 F24 80.29(14) 8_566 .
F29 SR4 F24 107.12(14) 8_565 .
F34 SR4 F24 61.46(13) 2 .
F41 SR4 F22 123.9(2) 8_565 8_565
F37 SR4 F22 122.1(2) 8_565 8_565
F30 SR4 F22 103.57(14) . 8_565
F11 SR4 F22 65.06(13) 8_566 8_565
F29 SR4 F22 64.37(12) 8_565 8_565
F34 SR4 F22 113.09(14) 2 8_565
F24 SR4 F22 65.48(13) . 8_565
F41 SR4 F16 73.8(2) 8_565 .
F37 SR4 F16 65.6(2) 8_565 .
F30 SR4 F16 128.59(15) . .
F11 SR4 F16 54.42(14) 8_566 .
F29 SR4 F16 69.95(15) 8_565 .
F34 SR4 F16 120.84(15) 2 .
F24 SR4 F16 116.92(15) . .
F22 SR4 F16 56.98(14) 8_565 .
F41 SR4 F19 81.1(3) 8_565 8_565
F37 SR4 F19 62.6(3) 8_565 8_565
F30 SR4 F19 60.92(14) . 8_565
F11 SR4 F19 131.47(14) 8_566 8_565
F29 SR4 F19 54.31(14) 8_565 8_565
F34 SR4 F19 131.07(15) 2 8_565
F24 SR4 F19 147.16(14) . 8_565
F22 SR4 F19 115.71(14) 8_565 8_565
F16 SR4 F19 84.22(16) . 8_565
F41 SR4 F36 113.3(3) 8_565 7_656
F37 SR4 F36 125.0(3) 8_565 7_656
F30 SR4 F36 56.98(18) . 7_656
F11 SR4 F36 116.64(18) 8_566 7_656
F29 SR4 F36 111.88(18) 8_565 7_656
F34 SR4 F36 55.55(18) 2 7_656
F24 SR4 F36 49.4(2) . 7_656
F22 SR4 F36 110.8(2) 8_565 7_656
F16 SR4 F36 166.3(2) . 7_656
F19 SR4 F36 108.09(19) 8_565 7_656
F41 SR4 F20 50.15(19) 8_565 2
F37 SR4 F20 50.41(19) 8_565 2
F30 SR4 F20 80.75(13) . 2
F11 SR4 F20 111.69(12) 8_566 2
F29 SR4 F20 113.71(12) 8_565 2
F34 SR4 F20 70.62(13) 2 2
F24 SR4 F20 121.64(12) . 2
F22 SR4 F20 172.23(11) 8_565 2
F16 SR4 F20 115.27(13) . 2
F19 SR4 F20 60.51(13) 8_565 2
F36 SR4 F20 77.00(19) 7_656 2
F23 SR5 F20 88.51(14) 8_566 1_556
F23 SR5 F12 64.95(12) 8_566 8_565
F20 SR5 F12 148.75(14) 1_556 8_565
F23 SR5 F24 163.84(14) 8_566 .
F20 SR5 F24 101.27(15) 1_556 .
F12 SR5 F24 108.50(13) 8_565 .
F23 SR5 F2 119.26(12) 8_566 .
F20 SR5 F2 131.64(13) 1_556 .
F12 SR5 F2 59.22(12) 8_565 .
F24 SR5 F2 63.05(14) . .
F23 SR5 F18 88.55(14) 8_566 8_566
F20 SR5 F18 94.62(13) 1_556 8_566
F12 SR5 F18 100.58(13) 8_565 8_566
F24 SR5 F18 77.95(14) . 8_566
F2 SR5 F18 122.48(13) . 8_566
F23 SR5 F4 76.92(13) 8_566 .
F20 SR5 F4 99.31(13) 1_556 .
F12 SR5 F4 60.27(12) 8_565 .
F24 SR5 F4 113.56(14) . .
F2 SR5 F4 56.29(13) . .
F18 SR5 F4 159.51(13) 8_566 .
F23 SR5 F22 103.42(13) 8_566 8_565
F20 SR5 F22 143.21(13) 1_556 8_565
F12 SR5 F22 63.79(12) 8_565 8_565
F24 SR5 F22 61.19(13) . 8_565
F2 SR5 F22 72.11(12) . 8_565
F18 SR5 F22 51.91(11) 8_566 8_565
F4 SR5 F22 117.18(12) . 8_565
F23 SR5 F8 51.53(11) 8_566 8_566
F20 SR5 F8 60.25(12) 1_556 8_566
F12 SR5 F8 108.47(11) 8_565 8_566
F24 SR5 F8 122.92(13) . 8_566
F2 SR5 F8 167.32(12) . 8_566
F18 SR5 F8 53.65(11) 8_566 8_566
F4 SR5 F8 122.21(12) . 8_566
F22 SR5 F8 100.36(11) 8_565 8_566
F23 SR5 ZR6 85.24(9) 8_566 .
F20 SR5 ZR6 132.92(10) 1_556 .
F12 SR5 ZR6 34.95(8) 8_565 .
F24 SR5 ZR6 97.04(11) . .
F2 SR5 ZR6 34.36(9) . .
F18 SR5 ZR6 131.69(9) 8_566 .
F4 SR5 ZR6 33.97(8) . .
F22 SR5 ZR6 83.24(8) 8_565 .
F8 SR5 ZR6 136.47(7) 8_566 .
F23 SR5 ZR2 88.21(10) 8_566 2
F20 SR5 ZR2 25.10(9) 1_556 2
F12 SR5 ZR2 131.15(9) 8_565 2
F24 SR5 ZR2 106.12(10) . 2
F2 SR5 ZR2 111.07(10) . 2
F18 SR5 ZR2 119.69(9) 8_566 2
F4 SR5 ZR2 74.80(9) . 2
F22 SR5 ZR2 164.69(8) 8_565 2
F8 SR5 ZR2 78.95(7) 8_566 2
ZR6 SR5 ZR2 107.95(3) . 2
F23 SR5 ZR4 92.39(10) 8_566 1_556
F20 SR5 ZR4 118.56(10) 1_556 1_556
F12 SR5 ZR4 80.65(9) 8_565 1_556
F24 SR5 ZR4 71.67(10) . 1_556
F2 SR5 ZR4 100.22(10) . 1_556
F18 SR5 ZR4 24.17(9) 8_566 1_556
F4 SR5 ZR4 140.51(9) . 1_556
F22 SR5 ZR4 28.25(8) 8_565 1_556
F8 SR5 ZR4 73.28(7) 8_566 1_556
ZR6 SR5 ZR4 108.31(3) . 1_556
ZR2 SR5 ZR4 143.66(3) 2 1_556
F15 SR6 F7 78.20(13) 3 8_565
F15 SR6 F26 74.16(13) 3 .
F7 SR6 F26 133.41(13) 8_565 .
F15 SR6 F4 130.68(13) 3 2_554
F7 SR6 F4 84.17(13) 8_565 2_554
F26 SR6 F4 86.27(14) . 2_554
F15 SR6 F25 154.13(15) 3 2_565
F7 SR6 F25 95.94(13) 8_565 2_565
F26 SR6 F25 124.15(14) . 2_565
F4 SR6 F25 72.66(14) 2_554 2_565
F15 SR6 F28 106.91(12) 3 8_565
F7 SR6 F28 134.69(13) 8_565 8_565
F26 SR6 F28 89.47(13) . 8_565
F4 SR6 F28 117.91(13) 2_554 8_565
F25 SR6 F28 59.65(13) 2_565 8_565
F15 SR6 F33 56.67(14) 3 6_656
F7 SR6 F33 89.44(14) 8_565 6_656
F26 SR6 F33 105.09(14) . 6_656
F4 SR6 F33 168.41(14) 2_554 6_656
F25 SR6 F33 98.50(15) 2_565 6_656
F28 SR6 F33 60.98(14) 8_565 6_656
F15 SR6 F26 133.72(13) 3 5_656
F7 SR6 F26 146.97(13) 8_565 5_656
F26 SR6 F26 64.84(15) . 5_656
F4 SR6 F26 68.36(13) 2_554 5_656
F25 SR6 F26 59.33(12) 2_565 5_656
F28 SR6 F26 54.32(13) 8_565 5_656
F33 SR6 F26 114.07(14) 6_656 5_656
F15 SR6 F21 92.72(14) 3 .
F7 SR6 F21 54.05(13) 8_565 .
F26 SR6 F21 160.62(13) . .
F4 SR6 F21 113.08(13) 2_554 .
F25 SR6 F21 64.41(14) 2_565 .
F28 SR6 F21 80.64(14) 8_565 .
F33 SR6 F21 55.53(13) 6_656 .
F26 SR6 F21 119.96(13) 5_656 .
F15 SR6 F5 82.13(11) 3 2_554
F7 SR6 F5 53.29(11) 8_565 2_554
F26 SR6 F5 86.03(12) . 2_554
F4 SR6 F5 51.17(11) 2_554 2_554
F25 SR6 F5 114.76(12) 2_565 2_554
F28 SR6 F5 168.41(11) 8_565 2_554
F33 SR6 F5 130.55(13) 6_656 2_554
F26 SR6 F5 114.19(11) 5_656 2_554
F21 SR6 F5 106.61(12) . 2_554
F15 SR6 ZR2 140.57(9) 3 .
F7 SR6 ZR2 128.75(9) 8_565 .
F26 SR6 ZR2 95.46(10) . .
F4 SR6 ZR2 84.95(9) 2_554 .
F25 SR6 ZR2 33.40(9) 2_565 .
F28 SR6 ZR2 33.94(8) 8_565 .
F33 SR6 ZR2 91.59(11) 6_656 .
F26 SR6 ZR2 34.67(8) 5_656 .
F21 SR6 ZR2 85.64(11) . .
F5 SR6 ZR2 135.99(7) 2_554 .
F15 SR6 ZR5 27.45(9) 3 6_656
F7 SR6 ZR5 88.98(9) 8_565 6_656
F26 SR6 ZR5 83.38(10) . 6_656
F4 SR6 ZR5 158.07(10) 2_554 6_656
F25 SR6 ZR5 128.91(11) 2_565 6_656
F28 SR6 ZR5 81.35(9) 8_565 6_656
F33 SR6 ZR5 30.54(10) 6_656 6_656
F26 SR6 ZR5 123.20(9) 5_656 6_656
F21 SR6 ZR5 78.70(9) . 6_656
F5 SR6 ZR5 108.67(7) 2_554 6_656
ZR2 SR6 ZR5 115.21(3) . 6_656
F17 SR7 F14 78.07(14) 2_554 .
F17 SR7 F15 73.69(14) 2_554 8_565
F14 SR7 F15 81.70(12) . 8_565
F17 SR7 F27 124.67(13) 2_554 8_565
F14 SR7 F27 59.96(13) . 8_565
F15 SR7 F27 127.38(13) 8_565 8_565
F17 SR7 F3 149.03(13) 2_554 8_565
F14 SR7 F3 124.91(13) . 8_565
F15 SR7 F3 125.54(12) 8_565 8_565
F27 SR7 F3 66.39(13) 8_565 8_565
F17 SR7 F8 108.29(13) 2_554 8_565
F14 SR7 F8 139.96(13) . 8_565
F15 SR7 F8 63.62(12) 8_565 8_565
F27 SR7 F8 127.03(13) 8_565 8_565
F3 SR7 F8 68.93(12) 8_565 8_565
F17 SR7 F31 132.35(16) 2_554 .
F14 SR7 F31 86.17(16) . .
F15 SR7 F31 59.57(15) 8_565 .
F27 SR7 F31 81.76(15) 8_565 .
F3 SR7 F31 74.54(15) 8_565 .
F8 SR7 F31 59.86(15) 8_565 .
F17 SR7 F34 92.74(14) 2_554 .
F14 SR7 F34 123.46(14) . .
F15 SR7 F34 148.97(14) 8_565 .
F27 SR7 F34 83.38(14) 8_565 .
F3 SR7 F34 58.02(12) 8_565 .
F8 SR7 F34 96.14(14) 8_565 .
F31 SR7 F34 132.34(15) . .
F17 SR7 F6 67.91(13) 2_554 .
F14 SR7 F6 57.14(12) . .
F15 SR7 F6 127.79(12) 8_565 .
F27 SR7 F6 59.66(12) 8_565 .
F3 SR7 F6 105.10(12) 8_565 .
F8 SR7 F6 162.59(12) 8_565 .
F31 SR7 F6 135.79(15) . .
F34 SR7 F6 67.63(13) . .
F17 SR7 F20 56.54(12) 2_554 .
F14 SR7 F20 133.79(12) . .
F15 SR7 F20 77.98(12) 8_565 .
F27 SR7 F20 154.64(13) 8_565 .
F3 SR7 F20 100.50(12) 8_565 .
F8 SR7 F20 60.05(11) 8_565 .
F31 SR7 F20 116.83(14) . .
F34 SR7 F20 71.35(13) . .
F6 SR7 F20 106.81(11) . .
F17 SR7 ZR5 104.91(10) 2_554 .
F14 SR7 ZR5 103.84(10) . .
F15 SR7 ZR5 35.27(9) 8_565 .
F27 SR7 ZR5 118.20(10) 8_565 .
F3 SR7 ZR5 90.27(9) 8_565 .
F8 SR7 ZR5 36.15(8) 8_565 .
F31 SR7 ZR5 36.43(12) . .
F34 SR7 ZR5 132.09(10) . .
F6 SR7 ZR5 160.18(8) . .
F20 SR7 ZR5 81.96(8) . .
F17 SR7 ZR6 92.01(10) 2_554 .
F14 SR7 ZR6 35.16(8) . .
F15 SR7 ZR6 116.65(9) 8_565 .
F27 SR7 ZR6 33.36(9) 8_565 .
F3 SR7 ZR6 98.00(9) 8_565 .
F8 SR7 ZR6 158.03(9) 8_565 .
F31 SR7 ZR6 100.32(12) . .
F34 SR7 ZR6 91.06(11) . .
F6 SR7 ZR6 35.47(8) . .
F20 SR7 ZR6 141.69(8) . .
ZR5 SR7 ZR6 131.29(3) . .
F27 SR8 F27 96.7(2) . 8_565
F27 SR8 F29 75.33(14) . .
F27 SR8 F29 133.14(14) 8_565 .
F27 SR8 F29 133.14(14) . 8_565
F27 SR8 F29 75.33(14) 8_565 8_565
F29 SR8 F29 77.7(2) . 8_565
F27 SR8 F22 99.29(13) . .
F27 SR8 F22 157.73(13) 8_565 .
F29 SR8 F22 66.57(13) . .
F29 SR8 F22 104.10(13) 8_565 .
F27 SR8 F22 157.73(13) . 8_565
F27 SR8 F22 99.29(13) 8_565 8_565
F29 SR8 F22 104.10(13) . 8_565
F29 SR8 F22 66.57(13) 8_565 8_565
F22 SR8 F22 61.50(18) . 8_565
F27 SR8 F12 107.34(13) . 8_565
F27 SR8 F12 59.24(12) 8_565 8_565
F29 SR8 F12 167.48(13) . 8_565
F29 SR8 F12 107.27(13) 8_565 8_565
F22 SR8 F12 100.93(13) . 8_565
F22 SR8 F12 68.64(12) 8_565 8_565
F27 SR8 F12 59.24(12) . .
F27 SR8 F12 107.34(13) 8_565 .
F29 SR8 F12 107.27(13) . .
F29 SR8 F12 167.48(13) 8_565 .
F22 SR8 F12 68.64(12) . .
F22 SR8 F12 100.93(13) 8_565 .
F12 SR8 F12 65.59(16) 8_565 .
F27 SR8 ZR4 129.96(10) . 1_556
F27 SR8 ZR4 129.96(10) 8_565 1_556
F29 SR8 ZR4 82.49(10) . 1_556
F29 SR8 ZR4 82.49(10) 8_565 1_556
F22 SR8 ZR4 30.88(9) . 1_556
F22 SR8 ZR4 30.88(9) 8_565 1_556
F12 SR8 ZR4 86.72(9) 8_565 1_556
F12 SR8 ZR4 86.72(9) . 1_556
F27 SR8 ZR6 27.66(9) . 8_565
F27 SR8 ZR6 104.03(11) 8_565 8_565
F29 SR8 ZR6 89.82(10) . 8_565
F29 SR8 ZR6 160.68(10) 8_565 8_565
F22 SR8 ZR6 83.82(9) . 8_565
F22 SR8 ZR6 131.63(10) 8_565 8_565
F12 SR8 ZR6 88.05(9) 8_565 8_565
F12 SR8 ZR6 31.59(8) . 8_565
ZR4 SR8 ZR6 110.72(3) 1_556 8_565
F27 SR8 ZR6 104.03(11) . .
F27 SR8 ZR6 27.66(9) 8_565 .
F29 SR8 ZR6 160.68(10) . .
F29 SR8 ZR6 89.82(11) 8_565 .
F22 SR8 ZR6 131.63(10) . .
F22 SR8 ZR6 83.82(9) 8_565 .
F12 SR8 ZR6 31.59(8) 8_565 .
F12 SR8 ZR6 88.05(9) . .
ZR4 SR8 ZR6 110.72(3) 1_556 .
ZR6 SR8 ZR6 98.04(4) 8_565 .
F27 SR8 ZR3 117.64(10) . .
F27 SR8 ZR3 62.76(10) 8_565 .
F29 SR8 ZR3 80.07(11) . .
F29 SR8 ZR3 18.93(9) 8_565 .
F22 SR8 ZR3 121.33(10) . .
F22 SR8 ZR3 83.65(10) 8_565 .
F12 SR8 ZR3 108.43(8) 8_565 .
F12 SR8 ZR3 169.84(9) . .
ZR4 SR8 ZR3 101.42(3) 1_556 .
ZR6 SR8 ZR3 144.71(3) 8_565 .
ZR6 SR8 ZR3 83.40(3) . .
F13 SR9 F13 81.16(19) 8_565 .
F13 SR9 F28 76.38(14) 8_565 8_565
F13 SR9 F28 129.82(13) . 8_565
F13 SR9 F28 129.82(13) 8_565 .
F13 SR9 F28 76.38(14) . .
F28 SR9 F28 84.6(2) 8_565 .
F13 SR9 F23 101.16(13) 8_565 3
F13 SR9 F23 146.72(14) . 3
F28 SR9 F23 82.10(13) 8_565 3
F28 SR9 F23 121.84(13) . 3
F13 SR9 F23 146.72(14) 8_565 6_656
F13 SR9 F23 101.16(13) . 6_656
F28 SR9 F23 121.83(13) 8_565 6_656
F28 SR9 F23 82.10(13) . 6_656
F23 SR9 F23 59.17(18) 3 6_656
F13 SR9 F33 137.26(10) 8_565 6_656
F13 SR9 F33 137.26(10) . 6_656
F28 SR9 F33 64.32(12) 8_565 6_656
F28 SR9 F33 64.32(12) . 6_656
F23 SR9 F33 58.88(13) 3 6_656
F23 SR9 F33 58.88(13) 6_656 6_656
F13 SR9 F12 95.96(12) 8_565 6_657
F13 SR9 F12 56.15(12) . 6_657
F28 SR9 F12 168.18(13) 8_565 6_657
F28 SR9 F12 107.14(13) . 6_657
F23 SR9 F12 90.73(13) 3 6_657
F23 SR9 F12 60.74(12) 6_656 6_657
F33 SR9 F12 119.62(12) 6_656 6_657
F13 SR9 F12 56.15(12) 8_565 3_556
F13 SR9 F12 95.96(12) . 3_556
F28 SR9 F12 107.15(13) 8_565 3_556
F28 SR9 F12 168.18(13) . 3_556
F23 SR9 F12 60.74(12) 3 3_556
F23 SR9 F12 90.73(12) 6_656 3_556
F33 SR9 F12 119.62(12) 6_656 3_556
F12 SR9 F12 61.06(15) 6_657 3_556
F13 SR9 ZR5 135.74(9) 8_565 6_656
F13 SR9 ZR5 135.74(9) . 6_656
F28 SR9 ZR5 88.76(10) 8_565 6_656
F28 SR9 ZR5 88.76(10) . 6_656
F23 SR9 ZR5 34.86(9) 3 6_656
F23 SR9 ZR5 34.86(9) 6_656 6_656
F33 SR9 ZR5 34.21(11) 6_656 6_656
F12 SR9 ZR5 90.69(8) 6_657 6_656
F12 SR9 ZR5 90.69(8) 3_556 6_656
F13 SR9 ZR6 93.70(10) 8_565 3_556
F13 SR9 ZR6 26.01(9) . 3_556
F28 SR9 ZR6 155.81(10) 8_565 3_556
F28 SR9 ZR6 85.13(10) . 3_556
F23 SR9 ZR6 121.78(10) 3 3_556
F23 SR9 ZR6 78.20(9) 6_656 3_556
F33 SR9 ZR6 129.03(4) 6_656 3_556
F12 SR9 ZR6 31.45(8) 6_657 3_556
F12 SR9 ZR6 84.21(8) 3_556 3_556
ZR5 SR9 ZR6 112.87(3) 6_656 3_556
F13 SR9 ZR6 26.01(9) 8_565 6_657
F13 SR9 ZR6 93.70(10) . 6_657
F28 SR9 ZR6 85.13(10) 8_565 6_657
F28 SR9 ZR6 155.81(10) . 6_657
F23 SR9 ZR6 78.20(9) 3 6_657
F23 SR9 ZR6 121.78(10) 6_656 6_657
F33 SR9 ZR6 129.03(4) 6_656 6_657
F12 SR9 ZR6 84.21(8) 6_657 6_657
F12 SR9 ZR6 31.45(8) 3_556 6_657
ZR5 SR9 ZR6 112.87(3) 6_656 6_657
ZR6 SR9 ZR6 95.54(4) 3_556 6_657
F14 SR10 F9 122.61(13) 6_656 8_564
F14 SR10 F10 91.71(15) 6_656 .
F9 SR10 F10 75.05(15) 8_564 .
F14 SR10 F5 73.74(12) 6_656 2_554
F9 SR10 F5 159.98(12) 8_564 2_554
F10 SR10 F5 118.71(16) . 2_554
F14 SR10 F7 86.71(12) 6_656 8_565
F9 SR10 F7 126.44(12) 8_564 8_565
F10 SR10 F7 58.92(15) . 8_565
F5 SR10 F7 61.01(12) 2_554 8_565
F14 SR10 F5 58.43(12) 6_656 6_656
F9 SR10 F5 98.76(12) 8_564 6_656
F10 SR10 F5 140.68(14) . 6_656
F5 SR10 F5 79.63(14) 2_554 6_656
F7 SR10 F5 133.98(12) 8_565 6_656
F14 SR10 F6 133.96(13) 6_656 2_554
F9 SR10 F6 101.09(13) 8_564 2_554
F10 SR10 F6 114.71(14) . 2_554
F5 SR10 F6 60.68(12) 2_554 2_554
F7 SR10 F6 77.32(13) 8_565 2_554
F5 SR10 F6 104.60(12) 6_656 2_554
F14 SR10 F13 58.73(12) 6_656 8_564
F9 SR10 F13 64.31(13) 8_564 8_564
F10 SR10 F13 83.31(14) . 8_564
F5 SR10 F13 128.53(12) 2_554 8_564
F7 SR10 F13 128.50(13) 8_565 8_564
F5 SR10 F13 60.02(12) 6_656 8_564
F6 SR10 F13 154.16(12) 2_554 8_564
F14 SR10 F17 123.08(13) 6_656 1_554
F9 SR10 F17 56.82(12) 8_564 1_554
F10 SR10 F17 130.26(15) . 1_554
F5 SR10 F17 105.56(12) 2_554 1_554
F7 SR10 F17 144.31(13) 8_565 1_554
F5 SR10 F17 65.42(13) 6_656 1_554
F6 SR10 F17 67.83(13) 2_554 1_554
F13 SR10 F17 86.44(13) 8_564 1_554
F14 SR10 F1 142.62(12) 6_656 8_565
F9 SR10 F1 72.43(12) 8_564 8_565
F10 SR10 F1 57.06(14) . 8_565
F5 SR10 F1 101.93(12) 2_554 8_565
F7 SR10 F1 60.60(11) 8_565 8_565
F5 SR10 F1 158.76(11) 6_656 8_565
F6 SR10 F1 59.89(11) 2_554 8_565
F13 SR10 F1 127.44(11) 8_564 8_565
F17 SR10 F1 94.10(12) 1_554 8_565
F14 SR10 ZR6 35.68(9) 6_656 6_656
F9 SR10 ZR6 94.46(9) 8_564 6_656
F10 SR10 ZR6 106.34(12) . 6_656
F5 SR10 ZR6 95.09(9) 2_554 6_656
F7 SR10 ZR6 122.24(9) 8_565 6_656
F5 SR10 ZR6 34.54(8) 6_656 6_656
F6 SR10 ZR6 138.55(9) 2_554 6_656
F13 SR10 ZR6 33.93(8) 8_564 6_656
F17 SR10 ZR6 90.25(10) 1_554 6_656
F1 SR10 ZR6 160.58(8) 8_565 6_656
F14 SR10 ZR1 106.60(9) 6_656 .
F9 SR10 ZR1 93.31(9) 8_564 .
F10 SR10 ZR1 34.74(12) . .
F5 SR10 ZR1 92.34(9) 2_554 .
F7 SR10 ZR1 33.14(8) 8_565 .
F5 SR10 ZR1 164.41(9) 6_656 .
F6 SR10 ZR1 82.53(9) 2_554 .
F13 SR10 ZR1 117.94(9) 8_564 .
F17 SR10 ZR1 130.01(10) 1_554 .
F1 SR10 ZR1 36.03(8) 8_565 .
ZR6 SR10 ZR1 134.95(3) 6_656 .
F9 SR11 F9 69.29(19) . 8_565
F9 SR11 F37 62.7(2) . .
F9 SR11 F37 114.0(2) 8_565 .
F9 SR11 F37 114.0(2) . 8_565
F9 SR11 F37 62.7(2) 8_565 8_565
F37 SR11 F37 99.1(5) . 8_565
F9 SR11 F41 59.4(2) . .
F9 SR11 F41 123.6(2) 8_565 .
F37 SR11 F41 19.8(2) . .
F37 SR11 F41 118.8(5) 8_565 .
F9 SR11 F41 123.6(2) . 8_565
F9 SR11 F41 59.4(2) 8_565 8_565
F37 SR11 F41 118.8(5) . 8_565
F37 SR11 F41 19.8(2) 8_565 8_565
F41 SR11 F41 138.2(5) . 8_565
F9 SR11 F1 77.44(13) . 1_556
F9 SR11 F1 110.36(13) 8_565 1_556
F37 SR11 F1 100.6(3) . 1_556
F37 SR11 F1 160.2(3) 8_565 1_556
F41 SR11 F1 80.8(3) . 1_556
F41 SR11 F1 140.3(3) 8_565 1_556
F9 SR11 F1 110.36(13) . 8_566
F9 SR11 F1 77.44(13) 8_565 8_566
F37 SR11 F1 160.2(3) . 8_566
F37 SR11 F1 100.6(3) 8_565 8_566
F41 SR11 F1 140.3(3) . 8_566
F41 SR11 F1 80.8(3) 8_565 8_566
F1 SR11 F1 59.63(17) 1_556 8_566
F9 SR11 F16 131.24(12) . .
F9 SR11 F16 131.24(12) 8_565 .
F37 SR11 F16 68.7(2) . .
F37 SR11 F16 68.7(2) 8_565 .
F41 SR11 F16 76.5(2) . .
F41 SR11 F16 76.5(2) 8_565 .
F1 SR11 F16 116.96(13) 1_556 .
F1 SR11 F16 116.96(13) 8_566 .
F9 SR11 F39 59.31(19) . .
F9 SR11 F39 77.30(19) 8_565 .
F37 SR11 F39 40.1(3) . .
F37 SR11 F39 67.9(3) 8_565 .
F41 SR11 F39 57.8(3) . .
F41 SR11 F39 86.9(3) 8_565 .
F1 SR11 F39 130.55(19) 1_556 .
F1 SR11 F39 154.73(19) 8_566 .
F16 SR11 F39 80.9(2) . .
F9 SR11 F39 77.30(19) . 8_565
F9 SR11 F39 59.31(19) 8_565 8_565
F37 SR11 F39 67.9(3) . 8_565
F37 SR11 F39 40.1(3) 8_565 8_565
F41 SR11 F39 86.9(3) . 8_565
F41 SR11 F39 57.8(3) 8_565 8_565
F1 SR11 F39 154.73(19) 1_556 8_565
F1 SR11 F39 130.55(19) 8_566 8_565
F16 SR11 F39 80.9(2) . 8_565
F39 SR11 F39 29.6(3) . 8_565
F9 SR11 F11 173.96(13) . 8_566
F9 SR11 F11 110.75(13) 8_565 8_566
F37 SR11 F11 121.5(2) . 8_566
F37 SR11 F11 70.4(2) 8_565 8_566
F41 SR11 F11 122.80(19) . 8_566
F41 SR11 F11 59.3(2) 8_565 8_566
F1 SR11 F11 97.13(13) 1_556 8_566
F1 SR11 F11 64.16(12) 8_566 8_566
F16 SR11 F11 53.57(12) . 8_566
F39 SR11 F11 126.73(19) . 8_566
F39 SR11 F11 108.07(19) 8_565 8_566
ZR1 F1 SR3 110.64(15) . 8_565
ZR1 F1 SR11 112.58(15) . 1_554
SR3 F1 SR11 118.23(14) 8_565 1_554
ZR1 F1 SR10 95.28(13) . 8_565
SR3 F1 SR10 117.91(14) 8_565 8_565
SR11 F1 SR10 99.65(13) 1_554 8_565
ZR6 F2 SR3 117.04(17) . 2
ZR6 F2 SR5 101.33(15) . .
SR3 F2 SR5 138.03(17) 2 .
ZR3 F3 SR2 109.81(16) 8_565 .
ZR3 F3 SR7 116.92(17) 8_565 8_565
SR2 F3 SR7 111.26(15) . 8_565
ZR6 F4 SR6 127.83(18) . 2
ZR6 F4 SR5 100.76(15) . .
SR6 F4 SR5 124.76(16) 2 .
ZR6 F5 SR10 112.38(16) . 2
ZR6 F5 SR10 99.89(14) . 6_556
SR10 F5 SR10 100.37(14) 2 6_556
ZR6 F5 SR6 103.05(15) . 2
SR10 F5 SR6 108.71(12) 2 2
SR10 F5 SR6 132.00(14) 6_556 2
ZR6 F6 SR3 111.80(16) . 2
ZR6 F6 SR10 108.46(15) . 2
SR3 F6 SR10 118.37(14) 2 2
ZR6 F6 SR7 93.94(14) . .
SR3 F6 SR7 118.23(14) 2 .
SR10 F6 SR7 103.02(13) 2 .
ZR1 F7 SR6 124.67(17) . 8_565
ZR1 F7 SR10 103.11(15) . 8_565
SR6 F7 SR10 132.19(15) 8_565 8_565
ZR5 F8 SR2 110.70(15) . .
ZR5 F8 SR7 98.86(15) . 8_565
SR2 F8 SR7 108.83(15) . 8_565
ZR5 F8 SR5 104.97(14) . 8_564
SR2 F8 SR5 113.68(13) . 8_564
SR7 F8 SR5 118.57(13) 8_565 8_564
ZR2 F9 SR11 108.68(16) 8_565 .
ZR2 F9 SR10 116.83(17) 8_565 8_566
SR11 F9 SR10 109.10(15) . 8_566
ZR1 F10 SR10 102.67(12) . 8_565
ZR1 F10 SR10 102.67(12) . .
SR10 F10 SR10 152.9(2) 8_565 .
ZR4 F11 SR3 121.64(19) . 8_565
ZR4 F11 SR4 103.04(16) . 8_564
SR3 F11 SR4 125.82(17) 8_565 8_564
ZR4 F11 SR11 94.09(14) . 1_554
SR3 F11 SR11 108.10(14) 8_565 1_554
SR4 F11 SR11 96.62(14) 8_564 1_554
ZR6 F12 SR5 100.95(14) 8_565 8_565
ZR6 F12 SR8 108.08(15) 8_565 .
SR5 F12 SR8 116.80(14) 8_565 .
ZR6 F12 SR9 105.13(15) 8_565 6_557
SR5 F12 SR9 109.28(13) 8_565 6_557
SR8 F12 SR9 114.99(13) . 6_557
ZR6 F13 SR9 122.15(17) 3_556 .
ZR6 F13 SR10 100.20(14) 3_556 8_566
SR9 F13 SR10 137.07(16) . 8_566
ZR6 F14 SR7 104.18(14) . .
ZR6 F14 SR10 102.92(14) . 6_556
SR7 F14 SR10 152.11(16) . 6_556
ZR5 F15 SR6 119.89(17) . 3_455
ZR5 F15 SR7 101.17(15) . 8_565
SR6 F15 SR7 137.41(16) 3_455 8_565
ZR4 F16 SR11 100.9(2) 1_556 .
ZR4 F16 SR4 94.03(11) 1_556 8_565
SR11 F16 SR4 96.70(11) . 8_565
ZR4 F16 SR4 94.03(11) 1_556 .
SR11 F16 SR4 96.70(11) . .
SR4 F16 SR4 162.8(2) 8_565 .
ZR2 F17 SR7 124.75(19) . 2
ZR2 F17 SR10 112.58(17) . 1_556
SR7 F17 SR10 114.59(16) 2 1_556
ZR4 F18 SR2 98.37(16) . .
ZR4 F18 SR5 124.18(18) . 8_564
SR2 F18 SR5 130.36(16) . 8_564
ZR3 F19 SR1 122.5(3) 8_565 .
ZR3 F19 SR4 92.80(18) 8_565 8_565
SR1 F19 SR4 123.01(19) . 8_565
ZR2 F20 SR5 124.49(19) 2_554 1_554
ZR2 F20 SR7 97.85(15) 2_554 .
SR5 F20 SR7 119.73(15) 1_554 .
ZR2 F20 SR4 100.15(15) 2_554 2_554
SR5 F20 SR4 114.76(15) 1_554 2_554
SR7 F20 SR4 94.16(11) . 2_554
ZR1 F21 SR1 102.7(2) . .
ZR1 F21 SR6 105.50(13) . .
SR1 F21 SR6 111.37(12) . .
ZR1 F21 SR6 105.50(13) . 8_565
SR1 F21 SR6 111.37(12) . 8_565
SR6 F21 SR6 118.76(18) . 8_565
ZR4 F22 SR8 111.01(16) 1_556 .
ZR4 F22 SR4 100.81(15) 1_556 8_565
SR8 F22 SR4 112.05(15) . 8_565
ZR4 F22 SR5 110.98(15) 1_556 8_565
SR8 F22 SR5 110.74(14) . 8_565
SR4 F22 SR5 110.90(14) 8_565 8_565
ZR5 F23 SR5 130.84(18) . 8_564
ZR5 F23 SR9 101.42(15) . 6_556
SR5 F23 SR9 123.06(15) 8_564 6_556
ZR3 F24 SR4 106.28(17) 2 .
ZR3 F24 SR5 129.9(2) 2 .
SR4 F24 SR5 121.83(16) . .
ZR2 F25 SR6 103.15(15) 2_564 2_564
ZR2 F25 SR1 116.20(19) 2_564 2_564
SR6 F25 SR1 115.37(16) 2_564 2_564
ZR2 F26 SR6 138.6(2) 5_656 .
ZR2 F26 SR6 94.01(14) 5_656 5_656
SR6 F26 SR6 115.16(15) . 5_656
ZR6 F27 SR8 119.71(17) 8_565 .
ZR6 F27 SR7 105.18(15) 8_565 8_565
SR8 F27 SR7 134.16(16) . 8_565
ZR2 F28 SR9 139.86(19) 8_565 .
ZR2 F28 SR6 101.31(15) 8_565 8_565
SR9 F28 SR6 118.77(15) . 8_565
ZR3 F29 SR8 138.31(19) 8_565 .
ZR3 F29 SR4 102.53(16) 8_565 8_565
SR8 F29 SR4 116.64(16) . 8_565
ZR3 F30 SR4 104.22(17) . .
ZR3 F30 SR3 125.7(2) . 2
SR4 F30 SR3 119.83(18) . 2
ZR5 F31 SR7 98.09(12) . 8_565
ZR5 F31 SR7 98.09(12) . .
SR7 F31 SR7 157.2(2) 8_565 .
ZR1 F32 SR3 115.00(16) . 8_565
ZR1 F32 SR1 98.54(14) . .
SR3 F32 SR1 142.06(17) 8_565 .
ZR5 F33 SR9 99.3(2) . 6_556
ZR5 F33 SR6 105.62(12) . 6_556
SR9 F33 SR6 106.46(12) 6_556 6_556
ZR5 F33 SR6 105.62(12) . 3_455
SR9 F33 SR6 106.46(12) 6_556 3_455
SR6 F33 SR6 129.45(19) 6_556 3_455
ZR3 F34 SR4 105.92(16) . 2_554
ZR3 F34 SR7 109.89(17) . .
SR4 F34 SR7 123.78(18) 2_554 .
ZR3 F34 SR3 101.66(17) . 2
SR4 F34 SR3 104.55(14) 2_554 2
SR7 F34 SR3 108.79(14) . 2
ZR4 F35 SR2 98.4(2) . .
ZR4 F35 SR3 104.52(13) . 8_565
SR2 F35 SR3 104.99(12) . 8_565
ZR4 F35 SR3 104.52(13) . .
SR2 F35 SR3 104.99(12) . .
SR3 F35 SR3 134.1(2) 8_565 .
F38 F36 ZR3 77.4(10) . 8_565
F38 F36 SR3 75.1(10) . 8_565
ZR3 F36 SR3 127.8(5) 8_565 8_565
F38 F36 SR2 57.5(9) . .
ZR3 F36 SR2 96.1(4) 8_565 .
SR3 F36 SR2 104.8(4) 8_565 .
F38 F36 SR4 158.0(11) . 7_665
ZR3 F36 SR4 92.4(4) 8_565 7_665
SR3 F36 SR4 97.1(3) 8_565 7_665
SR2 F36 SR4 144.0(4) . 7_665
F41 F37 F39 140.3(10) . .
F41 F37 ZR2 88.3(9) . 8_565
F39 F37 ZR2 72.2(4) . 8_565
F41 F37 SR4 77.2(8) . 8_565
F39 F37 SR4 140.4(6) . 8_565
ZR2 F37 SR4 134.6(4) 8_565 8_565
F41 F37 SR11 81.0(8) . .
F39 F37 SR11 74.2(4) . .
ZR2 F37 SR11 109.9(3) 8_565 .
SR4 F37 SR11 109.8(3) 8_565 .
F36 F38 ZR3 82.2(10) . 8_565
F36 F38 SR2 108.0(11) . .
ZR3 F38 SR2 107.4(3) 8_565 .
F36 F38 SR3 88.5(10) . 8_565
ZR3 F38 SR3 134.4(4) 8_565 8_565
SR2 F38 SR3 117.9(3) . 8_565
F39 F39 F37 134.0(3) 8_565 .
F39 F39 ZR2 154.0(2) 8_565 8_565
F37 F39 ZR2 59.7(3) . 8_565
F39 F39 SR1 74.05(17) 8_565 .
F37 F39 SR1 117.7(5) . .
ZR2 F39 SR1 122.9(3) 8_565 .
F39 F39 SR11 75.19(16) 8_565 .
F37 F39 SR11 65.7(4) . .
ZR2 F39 SR11 99.0(3) 8_565 .
SR1 F39 SR11 134.0(3) . .
F40 F40 ZR3 151.9(2) 8_565 8_565
F40 F40 SR1 73.61(17) 8_565 .
ZR3 F40 SR1 120.7(3) 8_565 .
F40 F40 SR2 74.33(16) 8_565 .
ZR3 F40 SR2 100.4(3) 8_565 .
SR1 F40 SR2 137.7(3) . .
F37 F41 ZR2 68.5(8) . 8_565
F37 F41 SR4 82.5(8) . 8_565
ZR2 F41 SR4 128.6(4) 8_565 8_565
F37 F41 SR11 79.2(8) . .
ZR2 F41 SR11 104.6(3) 8_565 .
SR4 F41 SR11 110.7(3) 8_565 .

loop_
_geom_bond_atom_site_label_1
_geom_bond_atom_site_label_2
_geom_bond_distance
_geom_bond_site_symmetry_2
ZR1 F7 2.043(4) .
ZR1 F7 2.043(4) 8_565
ZR1 F21 2.083(5) .
ZR1 F32 2.109(4) .
ZR1 F32 2.109(4) 8_565
ZR1 F10 2.126(5) .
ZR1 F1 2.150(4) .
ZR1 F1 2.150(4) 8_565
ZR1 SR1 3.5594(17) .
ZR1 SR10 3.6393(12) 8_565
ZR1 SR10 3.6393(13) .
ZR1 SR3 3.8338(13) 8_565
ZR2 F37 2.021(8) 8_565
ZR2 F25 2.043(4) 2_565
ZR2 F17 2.047(4) .
ZR2 F28 2.057(4) 8_565
ZR2 F26 2.060(4) 5_656
ZR2 F9 2.086(4) 8_565
ZR2 F20 2.092(4) 2
ZR2 F41 2.171(8) 8_565
ZR2 F39 2.230(7) 8_565
ZR2 SR6 3.6130(13) .
ZR2 SR11 3.6845(13) .
ZR2 SR10 3.9189(15) 1_556
ZR3 F19 2.001(5) 8_565
ZR3 F3 2.050(4) 8_565
ZR3 F29 2.066(4) 8_565
ZR3 F38 2.068(8) 8_565
ZR3 F24 2.069(4) 2_554
ZR3 F36 2.099(8) 8_565
ZR3 F34 2.102(4) .
ZR3 F30 2.117(4) .
ZR3 F40 2.157(7) 8_565
ZR3 SR4 3.5979(15) .
ZR3 SR2 3.6890(13) .
ZR3 SR4 3.7384(14) 2_554
ZR4 F18 2.048(4) .
ZR4 F18 2.048(4) 8_565
ZR4 F22 2.098(4) 8_564
ZR4 F22 2.098(4) 1_554
ZR4 F11 2.108(4) .
ZR4 F11 2.108(4) 8_565
ZR4 F35 2.123(6) .
ZR4 F16 2.149(5) 1_554
ZR4 SR2 3.4996(18) .
ZR4 SR4 3.6377(14) 1_554
ZR4 SR4 3.6377(14) 8_564
ZR4 SR11 3.6454(18) 1_554
ZR5 F33 2.063(5) .
ZR5 F15 2.078(4) 8_565
ZR5 F15 2.078(4) .
ZR5 F8 2.108(4) .
ZR5 F8 2.108(4) 8_565
ZR5 F23 2.111(4) 8_565
ZR5 F23 2.111(4) .
ZR5 F31 2.118(5) .
ZR5 SR7 3.5309(13) 8_565
ZR5 SR7 3.5309(13) .
ZR5 SR9 3.6200(18) 6_556
ZR5 SR2 3.8058(19) .
ZR6 F13 2.048(4) 3_456
ZR6 F27 2.073(4) 8_565
ZR6 F5 2.079(4) .
ZR6 F4 2.083(4) .
ZR6 F2 2.109(4) .
ZR6 F6 2.117(4) .
ZR6 F12 2.137(4) 8_565
ZR6 F14 2.162(4) .
ZR6 SR10 3.6116(14) 6_556
ZR6 SR7 3.6388(15) .
ZR6 SR5 3.6636(14) .
ZR6 SR10 3.8630(13) 2
SR1 F39 2.423(8) .
SR1 F39 2.423(8) 8_565
SR1 F21 2.465(6) .
SR1 F40 2.516(8) 8_565
SR1 F40 2.516(8) .
SR1 F32 2.571(4) .
SR1 F32 2.571(4) 8_565
SR1 F19 2.623(5) 8_565
SR1 F19 2.623(5) .
SR1 F25 2.753(4) 7_656
SR1 F25 2.753(4) 2_565
SR2 F3 2.450(4) .
SR2 F3 2.450(4) 8_565
SR2 F35 2.489(6) .
SR2 F38 2.498(9) .
SR2 F38 2.498(8) 8_565
SR2 F8 2.510(4) .
SR2 F8 2.510(4) 8_565
SR2 F18 2.556(4) 8_565
SR2 F18 2.556(4) .
SR2 F40 2.628(8) .
SR2 F40 2.629(8) 8_565
SR2 F36 2.817(11) 8_565
SR3 F32 2.432(4) 8_565
SR3 F30 2.448(4) 2_554
SR3 F2 2.487(4) 2_554
SR3 F11 2.504(4) 8_565
SR3 F1 2.506(4) 8_565
SR3 F38 2.535(8) 8_565
SR3 F6 2.611(4) 2_554
SR3 F36 2.622(9) 8_565
SR3 F35 2.936(2) .
SR3 F34 3.081(5) 2_554
SR3 ZR6 3.9242(13) 2_554
SR4 F41 2.387(8) 8_565
SR4 F37 2.427(8) 8_565
SR4 F30 2.435(4) .
SR4 F11 2.527(4) 8_566
SR4 F29 2.532(4) 8_565
SR4 F34 2.569(4) 2
SR4 F24 2.587(5) .
SR4 F22 2.604(4) 8_565
SR4 F16 2.7883(15) .
SR4 F19 2.894(6) 8_565
SR4 F36 3.006(15) 7_656
SR4 F20 3.185(4) 2
SR5 F23 2.471(4) 8_566
SR5 F20 2.496(4) 1_556
SR5 F12 2.597(4) 8_565
SR5 F24 2.599(4) .
SR5 F2 2.610(4) .
SR5 F18 2.625(4) 8_566
SR5 F4 2.650(4) .
SR5 F22 2.894(4) 8_565
SR5 F8 3.094(4) 8_566
SR5 ZR2 4.0645(14) 2
SR5 ZR4 4.1380(15) 1_556
SR6 F15 2.433(4) 3
SR6 F7 2.516(4) 8_565
SR6 F26 2.527(4) .
SR6 F4 2.540(4) 2_554
SR6 F25 2.552(4) 2_565
SR6 F28 2.594(4) 8_565
SR6 F33 2.811(3) 6_656
SR6 F26 2.827(4) 5_656
SR6 F21 2.954(3) .
SR6 F5 3.162(4) 2_554
SR6 ZR5 3.9085(14) 6_656
SR7 F17 2.420(4) 2_554
SR7 F14 2.445(4) .
SR7 F15 2.480(4) 8_565
SR7 F27 2.496(4) 8_565
SR7 F3 2.512(4) 8_565
SR7 F8 2.527(4) 8_565
SR7 F31 2.5428(16) .
SR7 F34 2.642(4) .
SR7 F6 2.818(4) .
SR7 F20 3.091(4) .
SR8 F27 2.408(4) .
SR8 F27 2.408(4) 8_565
SR8 F29 2.464(4) .
SR8 F29 2.464(4) 8_565
SR8 F22 2.522(4) .
SR8 F22 2.522(4) 8_565
SR8 F12 2.641(4) 8_565
SR8 F12 2.641(4) .
SR8 ZR4 3.8151(17) 1_556
SR8 ZR6 3.8787(13) 8_565
SR9 F13 2.464(4) 8_565
SR9 F13 2.464(4) .
SR9 F28 2.498(4) 8_565
SR9 F28 2.498(4) .
SR9 F23 2.553(4) 3
SR9 F23 2.553(4) 6_656
SR9 F33 2.659(6) 6_656
SR9 F12 2.816(4) 6_657
SR9 F12 2.816(4) 3_556
SR9 ZR5 3.6200(18) 6_656
SR9 ZR6 3.9548(13) 3_556
SR9 ZR6 3.9548(13) 6_657
SR10 F14 2.450(4) 6_656
SR10 F9 2.507(4) 8_564
SR10 F10 2.5243(17) .
SR10 F5 2.559(4) 2_554
SR10 F7 2.584(4) 8_565
SR10 F5 2.618(4) 6_656
SR10 F6 2.630(4) 2_554
SR10 F13 2.634(4) 8_564
SR10 F17 2.647(4) 1_554
SR10 F1 2.745(4) 8_565
SR10 ZR6 3.6117(14) 6_656
SR11 F9 2.442(4) .
SR11 F9 2.442(4) 8_565
SR11 F37 2.467(8) .
SR11 F37 2.467(8) 8_565
SR11 F41 2.481(8) .
SR11 F41 2.481(8) 8_565
SR11 F1 2.528(4) 1_556
SR11 F1 2.528(4) 8_566
SR11 F16 2.566(6) .
SR11 F39 2.604(8) .
SR11 F39 2.604(8) 8_565
SR11 F11 2.828(4) 8_566
F1 SR3 2.506(4) 8_565
F1 SR11 2.528(4) 1_554
F1 SR10 2.745(4) 8_565
F2 SR3 2.487(4) 2
F3 ZR3 2.050(4) 8_565
F3 SR7 2.512(4) 8_565
F4 SR6 2.540(4) 2
F5 SR10 2.559(4) 2
F5 SR10 2.618(4) 6_556
F5 SR6 3.162(4) 2
F6 SR3 2.611(4) 2
F6 SR10 2.630(4) 2
F7 SR6 2.516(4) 8_565
F7 SR10 2.584(4) 8_565
F8 SR7 2.527(4) 8_565
F8 SR5 3.094(4) 8_564
F9 ZR2 2.086(4) 8_565
F9 SR10 2.507(4) 8_566
F10 SR10 2.5243(17) 8_565
F11 SR3 2.504(4) 8_565
F11 SR4 2.527(4) 8_564
F11 SR11 2.827(4) 1_554
F12 ZR6 2.137(4) 8_565
F12 SR5 2.597(4) 8_565
F12 SR9 2.816(4) 6_557
F13 ZR6 2.048(4) 3_556
F13 SR10 2.634(4) 8_566
F14 SR10 2.450(4) 6_556
F15 SR6 2.432(4) 3_455
F15 SR7 2.480(4) 8_565
F16 ZR4 2.149(5) 1_556
F16 SR4 2.7883(15) 8_565
F17 SR7 2.420(4) 2
F17 SR10 2.647(4) 1_556
F18 SR5 2.625(4) 8_564
F19 ZR3 2.001(5) 8_565
F19 SR4 2.894(6) 8_565
F20 ZR2 2.092(4) 2_554
F20 SR5 2.496(4) 1_554
F20 SR4 3.185(4) 2_554
F21 SR6 2.954(3) 8_565
F22 ZR4 2.098(4) 1_556
F22 SR4 2.604(4) 8_565
F22 SR5 2.894(4) 8_565
F23 SR5 2.471(4) 8_564
F23 SR9 2.552(4) 6_556
F24 ZR3 2.069(4) 2
F25 ZR2 2.043(4) 2_564
F25 SR6 2.552(4) 2_564
F25 SR1 2.753(4) 2_564
F26 ZR2 2.061(4) 5_656
F26 SR6 2.827(4) 5_656
F27 ZR6 2.073(4) 8_565
F27 SR7 2.496(4) 8_565
F28 ZR2 2.057(4) 8_565
F28 SR6 2.594(4) 8_565
F29 ZR3 2.066(4) 8_565
F29 SR4 2.532(4) 8_565
F30 SR3 2.448(4) 2
F31 SR7 2.5427(16) 8_565
F32 SR3 2.432(4) 8_565
F33 SR9 2.659(6) 6_556
F33 SR6 2.811(3) 6_556
F33 SR6 2.811(3) 3_455
F34 SR4 2.569(4) 2_554
F34 SR3 3.081(5) 2
F35 SR3 2.936(2) 8_565
F36 F38 0.741(10) .
F36 ZR3 2.099(8) 8_565
F36 SR3 2.622(9) 8_565
F36 SR4 3.006(15) 7_665
F37 F41 0.853(9) .
F37 F39 1.744(12) .
F37 ZR2 2.021(8) 8_565
F37 SR4 2.427(8) 8_565
F38 ZR3 2.068(8) 8_565
F38 SR3 2.535(8) 8_565
F39 F39 1.331(15) 8_565
F39 ZR2 2.230(7) 8_565
F40 F40 1.420(14) 8_565
F40 ZR3 2.157(7) 8_565
F41 ZR2 2.171(8) 8_565
F41 SR4 2.387(8) 8_565
